data_4127854
loop_
_publ_author_name
'Shoyama, Kazutaka'
'W\"urthner, Frank'

_publ_section_title
;
 Synthesis of a Carbon Nanocone by Cascade Annulation.
;
_journal_issue 33
_journal_name_full 'Journal of the American Chemical Society'
_journal_page_first 13008
_journal_page_last 13012
_journal_paper_doi 10.1021/jacs.9b06617
_journal_volume 141
_journal_year 2019
_chemical_formula_moiety 'C140 H95 N5 O10'
_chemical_formula_sum 'C140 H95 N5 O10'
_chemical_formula_weight 2007.20
_chemical_name_common C80
_chemical_name_systematic
;
N,N',N'',N''',N'''-pentakis(2,6-diisopropylphenyl)pentanaphtho
[3,4,4a,5,6-bcde:3,4,4a,5,6-ghij:3,4,4a,5,6-lmno:3,4,4a,5,6-
qrst:3,4,4a,5,6-vwxy]circumcorannulene-4,5:8,9:1,20:12,13:16,17-
pentakis(dicarboximide)
;
_space_group_crystal_system monoclinic
_space_group_IT_number 14
_space_group_name_Hall '-P 2yn'
_space_group_name_H-M_alt 'P 1 21/n 1'
_symmetry_space_group_name_Hall '-P 2yn'
_symmetry_space_group_name_H-M 'P 1 21/n 1'
_atom_sites_solution_hydrogens geom
_atom_sites_solution_primary direct
_atom_sites_solution_secondary difmap
_audit_creation_method SHELXL-2018/3
_cell_angle_alpha 90
_cell_angle_beta 91.720(2)
_cell_angle_gamma 90
_cell_formula_units_Z 4
_cell_length_a 20.0998(9)
_cell_length_b 23.9062(10)
_cell_length_c 38.7241(16)
_cell_measurement_reflns_used 9912
_cell_measurement_temperature 100(2)
_cell_measurement_theta_max 72.09
_cell_measurement_theta_min 2.17
_cell_volume 18598.9(14)
_computing_cell_refinement 'Bruker SAINT'
_computing_data_collection 'Bruker APEX3'
_computing_data_reduction 'Bruker SAINT'
_computing_structure_refinement 'SHELXL-2018/3 (Sheldrick, 2018)'
_computing_structure_solution 'SHELXT-2014/5 (Sheldrick, 2014)'
_diffrn_ambient_temperature 100(2)
_diffrn_measured_fraction_theta_full 0.999
_diffrn_measured_fraction_theta_max 0.999
_diffrn_measurement_device_type Bruker-Kappa-D8Quest_Photon100
_diffrn_measurement_method omega_and_phi_scan
_diffrn_radiation_type CuK\a
_diffrn_radiation_wavelength 1.54184
_diffrn_reflns_av_R_equivalents 0.0825
_diffrn_reflns_av_unetI/netI 0.0519
_diffrn_reflns_Laue_measured_fraction_full 0.999
_diffrn_reflns_Laue_measured_fraction_max 0.999
_diffrn_reflns_limit_h_max 24
_diffrn_reflns_limit_h_min -24
_diffrn_reflns_limit_k_max 22
_diffrn_reflns_limit_k_min -28
_diffrn_reflns_limit_l_max 46
_diffrn_reflns_limit_l_min -46
_diffrn_reflns_number 285803
_diffrn_reflns_point_group_measured_fraction_full 0.999
_diffrn_reflns_point_group_measured_fraction_max 0.999
_diffrn_reflns_theta_full 67.684
_diffrn_reflns_theta_max 68.498
_diffrn_reflns_theta_min 2.172
_diffrn_source Cu/K(alpha)_ImuS_Microsource
_exptl_absorpt_coefficient_mu 0.356
_exptl_absorpt_correction_T_max 0.7536
_exptl_absorpt_correction_T_min 0.5463
_exptl_absorpt_correction_type multi-scan
_exptl_absorpt_process_details Bruker-SADABS
_exptl_crystal_colour red
_exptl_crystal_density_diffrn 0.717
_exptl_crystal_description block
_exptl_crystal_F_000 4200
_exptl_crystal_size_max 0.274
_exptl_crystal_size_mid 0.220
_exptl_crystal_size_min 0.020
_refine_diff_density_max 0.492
_refine_diff_density_min -0.384
_refine_diff_density_rms 0.069
_refine_ls_extinction_method none
_refine_ls_goodness_of_fit_ref 1.310
_refine_ls_hydrogen_treatment constr
_refine_ls_matrix_type full
_refine_ls_number_parameters 1433
_refine_ls_number_reflns 34223
_refine_ls_number_restraints 211
_refine_ls_restrained_S_all 1.314
_refine_ls_R_factor_all 0.1199
_refine_ls_R_factor_gt 0.1007
_refine_ls_shift/su_max 0.000
_refine_ls_shift/su_mean 0.000
_refine_ls_structure_factor_coef Fsqd
_refine_ls_weighting_details 'w=1/[\s^2^(Fo^2^)+(0.2000P)^2^] where P=(Fo^2^+2Fc^2^)/3'
_refine_ls_weighting_scheme calc
_refine_ls_wR_factor_gt 0.3224
_refine_ls_wR_factor_ref 0.3459
_reflns_Friedel_coverage 0.000
_reflns_number_gt 24107
_reflns_number_total 34223
_reflns_threshold_expression 'I > 2\s(I)'
_cod_data_source_file ja9b06617_si_003.cif
_cod_data_source_block c80_cb_sq
_cod_database_code 4127854
_shelx_shelxl_version_number 2018/3
_shelx_space_group_comment
;
The symmetry employed for this shelxl refinement is uniquely defined
by the following loop, which should always be used as a source of
symmetry information in preference to the above space-group names.
They are only intended as comments.
;
_shelx_estimated_absorpt_t_min 0.910
_shelx_estimated_absorpt_t_max 0.993

loop_
_space_group_symop_operation_xyz
'x, y, z'
'-x+1/2, y+1/2, -z+1/2'
'-x, -y, -z'
'x-1/2, -y-1/2, z-1/2'

loop_
_atom_site_label
_atom_site_type_symbol
_atom_site_fract_x
_atom_site_fract_y
_atom_site_fract_z
_atom_site_U_iso_or_equiv
_atom_site_adp_type
_atom_site_occupancy
_atom_site_site_symmetry_order
_atom_site_calc_flag
_atom_site_refinement_flags_posn
_atom_site_refinement_flags_adp
_atom_site_refinement_flags_occupancy
_atom_site_disorder_assembly
_atom_site_disorder_group
O1 O 0.66950(13) 0.12569(10) 0.07368(6) 0.0603(6) Uani 1 1 d . . . . .
O2 O 0.80141(13) 0.04527(9) 0.15715(6) 0.0608(6) Uani 1 1 d . . . . .
O3 O 0.8847(2) 0.04549(12) 0.31325(7) 0.0894(10) Uani 1 1 d . . . . .
O4 O 0.8461(2) 0.12522(13) 0.41729(7) 0.0986(12) Uani 1 1 d . . . . .
O5 O 0.67661(18) 0.30029(18) 0.49523(7) 0.1011(13) Uani 1 1 d . . . . .
O6 O 0.48260(13) 0.39641(13) 0.47681(6) 0.0712(7) Uani 1 1 d . . . . .
O7 O 0.27889(14) 0.48352(17) 0.36710(7) 0.0868(9) Uani 1 1 d . . . . .
O8 O 0.21989(13) 0.48527(15) 0.25342(7) 0.0778(8) Uani 1 1 d . . . . .
O9 O 0.29784(13) 0.41493(12) 0.10493(6) 0.0707(7) Uani 1 1 d . . . . .
O10 O 0.43650(13) 0.29910(10) 0.04836(6) 0.0617(6) Uani 1 1 d . . . . .
N1 N 0.73817(14) 0.08656(11) 0.11478(6) 0.0526(6) Uani 1 1 d . . . . .
N2 N 0.8663(2) 0.08575(13) 0.36545(8) 0.0736(9) Uani 1 1 d . . . . .
N3 N 0.57763(16) 0.34471(14) 0.48567(7) 0.0627(7) Uani 1 1 d . . . . .
N4 N 0.24975(15) 0.48185(17) 0.31043(8) 0.0731(9) Uani 1 1 d . . . . .
N5 N 0.36798(14) 0.35841(11) 0.07660(7) 0.0545(6) Uani 1 1 d . . . . .
C1 C 0.72105(14) 0.38266(12) 0.23165(7) 0.0448(6) Uani 1 1 d . . . . .
C2 C 0.73915(14) 0.38234(12) 0.26748(7) 0.0441(6) Uani 1 1 d . . . . .
C3 C 0.69675(14) 0.41910(11) 0.28477(7) 0.0441(6) Uani 1 1 d . . . . .
C4 C 0.65090(15) 0.44177(11) 0.25979(7) 0.0444(6) Uani 1 1 d . . . . .
C5 C 0.66647(14) 0.41934(11) 0.22710(6) 0.0416(5) Uani 1 1 d . . . . .
C6 C 0.61766(14) 0.40887(11) 0.20222(7) 0.0425(5) Uani 1 1 d . . . . .
C7 C 0.62806(15) 0.36576(11) 0.17745(7) 0.0434(6) Uani 1 1 d . . . . .
C8 C 0.68257(14) 0.32859(12) 0.18234(6) 0.0433(6) Uani 1 1 d . . . . .
C9 C 0.72727(14) 0.33442(12) 0.21197(7) 0.0442(6) Uani 1 1 d . . . . .
C10 C 0.76028(14) 0.28721(12) 0.22672(7) 0.0448(6) Uani 1 1 d . . . . .
C11 C 0.77865(14) 0.28727(12) 0.26225(7) 0.0452(6) Uani 1 1 d . . . . .
C12 C 0.76404(14) 0.33470(13) 0.28335(7) 0.0469(6) Uani 1 1 d . . . . .
C13 C 0.75426(14) 0.32826(12) 0.31982(7) 0.0453(6) Uani 1 1 d . . . . .
C14 C 0.71190(14) 0.36564(12) 0.33687(7) 0.0459(6) Uani 1 1 d . . . . .
C15 C 0.67808(14) 0.40884(11) 0.31816(7) 0.0422(5) Uani 1 1 d . . . . .
C16 C 0.61455(15) 0.42852(11) 0.32868(7) 0.0432(6) Uani 1 1 d . . . . .
C17 C 0.56809(15) 0.45043(11) 0.30368(7) 0.0442(6) Uani 1 1 d . . . . .
C18 C 0.58590(14) 0.45356(10) 0.26815(7) 0.0420(5) Uani 1 1 d . . . . .
C19 C 0.53580(15) 0.45097(11) 0.24097(7) 0.0441(6) Uani 1 1 d . . . . .
C20 C 0.55126(15) 0.42926(11) 0.20837(7) 0.0433(6) Uani 1 1 d . . . . .
C21 C 0.50031(14) 0.41675(11) 0.18363(7) 0.0430(5) Uani 1 1 d . . . . .
C22 C 0.51531(15) 0.38303(11) 0.15428(7) 0.0437(6) Uani 1 1 d . . . . .
C23 C 0.57808(15) 0.35405(11) 0.15219(7) 0.0434(6) Uani 1 1 d . . . . .
C24 C 0.58631(15) 0.31074(11) 0.12797(7) 0.0445(6) Uani 1 1 d . . . . .
C25 C 0.64164(15) 0.27183(12) 0.13289(7) 0.0447(6) Uani 1 1 d . . . . .
C26 C 0.68566(14) 0.27891(12) 0.16221(7) 0.0433(5) Uani 1 1 d . . . . .
C27 C 0.72800(15) 0.23446(12) 0.17399(7) 0.0455(6) Uani 1 1 d . . . . .
C28 C 0.76147(15) 0.23641(13) 0.20749(7) 0.0466(6) Uani 1 1 d . . . . .
C29 C 0.79021(16) 0.18777(13) 0.22224(7) 0.0504(6) Uani 1 1 d . . . . .
C30 C 0.80998(16) 0.18818(13) 0.25892(7) 0.0499(6) Uani 1 1 d . . . . .
C31 C 0.79860(15) 0.23602(13) 0.27864(7) 0.0489(6) Uani 1 1 d . . . . .
C32 C 0.80226(16) 0.23400(13) 0.31570(8) 0.0518(7) Uani 1 1 d . . . . .
C33 C 0.77607(15) 0.27882(13) 0.33622(7) 0.0473(6) Uani 1 1 d . . . . .
C34 C 0.76701(16) 0.27142(12) 0.37234(7) 0.0487(6) Uani 1 1 d . . . . .
C35 C 0.72364(16) 0.30970(13) 0.39014(7) 0.0492(6) Uani 1 1 d . . . . .
C36 C 0.69221(15) 0.35353(12) 0.37109(7) 0.0456(6) Uani 1 1 d . . . . .
C37 C 0.63484(15) 0.38158(12) 0.38432(7) 0.0478(6) Uani 1 1 d . . . . .
C38 C 0.59353(15) 0.41605(12) 0.36262(7) 0.0466(6) Uani 1 1 d . . . . .
C39 C 0.52917(16) 0.43124(13) 0.37289(7) 0.0501(6) Uani 1 1 d . . . . .
C40 C 0.48138(16) 0.45284(12) 0.34720(7) 0.0491(6) Uani 1 1 d . . . . .
C41 C 0.49984(15) 0.45748(11) 0.31230(7) 0.0452(6) Uani 1 1 d . . . . .
C42 C 0.45146(16) 0.46488(12) 0.28493(7) 0.0480(6) Uani 1 1 d . . . . .
C43 C 0.46779(15) 0.45843(11) 0.24956(7) 0.0458(6) Uani 1 1 d . . . . .
C44 C 0.41702(15) 0.45450(12) 0.22353(7) 0.0475(6) Uani 1 1 d . . . . .
C45 C 0.43381(16) 0.43410(12) 0.18912(7) 0.0482(6) Uani 1 1 d . . . . .
C46 C 0.38693(16) 0.42615(13) 0.16174(8) 0.0501(6) Uani 1 1 d . . . . .
H1 H 0.344318 0.440803 0.163539 0.060 Uiso 1 1 calc R U . . .
C47 C 0.40264(16) 0.39759(12) 0.13281(7) 0.0498(6) Uani 1 1 d . . . . .
C48 C 0.35103(17) 0.39206(14) 0.10444(8) 0.0548(7) Uani 1 1 d . . . . .
C49 C 0.46540(16) 0.37271(11) 0.12923(7) 0.0463(6) Uani 1 1 d . . . . .
C50 C 0.47818(16) 0.33522(12) 0.10152(7) 0.0479(6) Uani 1 1 d . . . . .
C51 C 0.42784(17) 0.32798(12) 0.07334(7) 0.0505(6) Uani 1 1 d . . . . .
C52 C 0.53603(16) 0.30431(12) 0.10139(7) 0.0469(6) Uani 1 1 d . . . . .
H2 H 0.542477 0.278788 0.083681 0.056 Uiso 1 1 calc R U . . .
C53 C 0.64946(16) 0.22368(12) 0.11301(7) 0.0474(6) Uani 1 1 d . . . . .
H3 H 0.624465 0.219660 0.092561 0.057 Uiso 1 1 calc R U . . .
C54 C 0.69379(15) 0.18153(12) 0.12306(7) 0.0469(6) Uani 1 1 d . . . . .
C55 C 0.69819(16) 0.13063(13) 0.10146(7) 0.0501(6) Uani 1 1 d . . . . .
C56 C 0.72953(15) 0.18501(12) 0.15456(7) 0.0458(6) Uani 1 1 d . . . . .
C57 C 0.76606(16) 0.13783(13) 0.16818(7) 0.0493(6) Uani 1 1 d . . . . .
C58 C 0.77063(16) 0.08594(13) 0.14711(8) 0.0508(6) Uani 1 1 d . . . . .
C59 C 0.79347(16) 0.13880(13) 0.20102(8) 0.0526(7) Uani 1 1 d . . . . .
H4 H 0.814646 0.106970 0.209718 0.063 Uiso 1 1 calc R U . . .
C60 C 0.83409(18) 0.13937(14) 0.27615(8) 0.0585(8) Uani 1 1 d . . . . .
H5 H 0.844700 0.108056 0.263171 0.070 Uiso 1 1 calc R U . . .
C61 C 0.8421(2) 0.13731(15) 0.31169(8) 0.0642(9) Uani 1 1 d . . . . .
C62 C 0.8665(3) 0.08572(16) 0.32917(9) 0.0757(12) Uani 1 1 d . . . . .
C63 C 0.82341(19) 0.18449(14) 0.33208(8) 0.0574(8) Uani 1 1 d . . . . .
C64 C 0.8212(2) 0.18102(15) 0.36859(9) 0.0647(9) Uani 1 1 d . . . . .
C65 C 0.8455(3) 0.12925(16) 0.38643(9) 0.0782(12) Uani 1 1 d . . . . .
C66 C 0.79294(18) 0.22186(14) 0.38776(8) 0.0568(7) Uani 1 1 d . . . . .
H6 H 0.790561 0.217168 0.411536 0.068 Uiso 1 1 calc R U . . .
C67 C 0.70654(16) 0.30219(13) 0.42471(8) 0.0516(7) Uani 1 1 d . . . . .
H7 H 0.730987 0.277620 0.438728 0.062 Uiso 1 1 calc R U . . .
C68 C 0.65340(17) 0.33119(14) 0.43807(8) 0.0554(7) Uani 1 1 d . . . . .
C69 C 0.6377(2) 0.32289(19) 0.47439(9) 0.0695(10) Uani 1 1 d . . . . .
C70 C 0.61536(15) 0.36794(13) 0.41772(7) 0.0497(6) Uani 1 1 d . . . . .
C71 C 0.55439(17) 0.39046(14) 0.42944(8) 0.0538(7) Uani 1 1 d . . . . .
C72 C 0.53405(19) 0.37819(16) 0.46542(8) 0.0613(8) Uani 1 1 d . . . . .
C73 C 0.51167(16) 0.42055(14) 0.40768(8) 0.0527(7) Uani 1 1 d . . . . .
H8 H 0.471523 0.433785 0.415783 0.063 Uiso 1 1 calc R U . . .
C74 C 0.41484(16) 0.46330(14) 0.35463(8) 0.0539(7) Uani 1 1 d . . . . .
H9 H 0.402294 0.463964 0.377550 0.065 Uiso 1 1 calc R U . . .
C75 C 0.36718(16) 0.47268(15) 0.32871(8) 0.0553(7) Uani 1 1 d . . . . .
C76 C 0.29692(19) 0.48024(19) 0.33808(9) 0.0702(10) Uani 1 1 d . . . . .
C77 C 0.38435(16) 0.47094(13) 0.29349(8) 0.0521(7) Uani 1 1 d . . . . .
C78 C 0.33502(17) 0.47270(14) 0.26660(8) 0.0554(7) Uani 1 1 d . . . . .
C79 C 0.26408(18) 0.48060(17) 0.27494(9) 0.0646(9) Uani 1 1 d . . . . .
C80 C 0.35100(16) 0.46448(14) 0.23284(8) 0.0528(7) Uani 1 1 d . . . . .
H10 H 0.317524 0.465519 0.215741 0.063 Uiso 1 1 calc R U . . .
C81 C 0.74672(17) 0.03868(13) 0.09224(8) 0.0525(7) Uani 1 1 d . . . . .
C82 C 0.69890(17) -0.00377(13) 0.09225(8) 0.0528(7) Uani 1 1 d . . . . .
C83 C 0.7089(2) -0.04854(15) 0.06896(9) 0.0636(8) Uani 1 1 d . . . . .
H11 H 0.679890 -0.078849 0.068937 0.076 Uiso 1 1 calc R U . . .
C84 C 0.7599(2) -0.04825(15) 0.04664(9) 0.0652(9) Uani 1 1 d . . . . .
H12 H 0.763550 -0.077075 0.030673 0.078 Uiso 1 1 calc R U . . .
C85 C 0.8067(2) -0.00544(16) 0.04740(9) 0.0670(9) Uani 1 1 d . . . . .
H13 H 0.842390 -0.006775 0.032692 0.080 Uiso 1 1 calc R U . . .
C86 C 0.80062(18) 0.03935(14) 0.06994(9) 0.0589(7) Uani 1 1 d . . . . .
C87 C 0.64033(18) -0.00321(16) 0.11511(10) 0.0614(8) Uani 1 1 d . . . . .
H14 H 0.637605 0.033870 0.125767 0.074 Uiso 1 1 calc R U . . .
C88 C 0.5761(2) -0.0135(4) 0.09429(16) 0.125(3) Uani 1 1 d . . . . .
H15 H 0.539172 -0.013009 0.109447 0.188 Uiso 1 1 calc R U . . .
H16 H 0.570316 0.015208 0.077155 0.188 Uiso 1 1 calc R U . . .
H17 H 0.578288 -0.049329 0.083143 0.188 Uiso 1 1 calc R U . . .
C89 C 0.6491(3) -0.0470(3) 0.14420(14) 0.0973(16) Uani 1 1 d . . . . .
H18 H 0.611103 -0.046074 0.158620 0.146 Uiso 1 1 calc R U . . .
H19 H 0.653167 -0.083562 0.134235 0.146 Uiso 1 1 calc R U . . .
H20 H 0.688525 -0.038573 0.157830 0.146 Uiso 1 1 calc R U . . .
C90 C 0.8515(2) 0.08512(17) 0.07020(12) 0.0783(11) Uani 1 1 d D . . . .
H21 H 0.848548 0.108192 0.091020 0.094 Uiso 0.571(12) 1 calc R U P A 1
H22 H 0.832402 0.115796 0.083448 0.094 Uiso 0.429(12) 1 calc R U P A 2
C91 C 0.8338(6) 0.1217(4) 0.0355(3) 0.101(2) Uani 0.571(12) 1 d D . P A 1
H23 H 0.864644 0.152137 0.033903 0.151 Uiso 0.571(12) 1 calc R U P A 1
H24 H 0.836835 0.098219 0.015504 0.151 Uiso 0.571(12) 1 calc R U P A 1
H25 H 0.789353 0.136185 0.036734 0.151 Uiso 0.571(12) 1 calc R U P A 1
C92 C 0.9225(4) 0.0647(4) 0.0656(3) 0.101(2) Uani 0.571(12) 1 d D . P A 1
H26 H 0.952295 0.096080 0.065986 0.151 Uiso 0.571(12) 1 calc R U P A 1
H27 H 0.934699 0.039437 0.083954 0.151 Uiso 0.571(12) 1 calc R U P A 1
H28 H 0.925202 0.045681 0.043809 0.151 Uiso 0.571(12) 1 calc R U P A 1
C93 C 0.8736(7) 0.1098(5) 0.0388(3) 0.088(3) Uani 0.429(12) 1 d D . P A 2
H29 H 0.906061 0.138228 0.044161 0.132 Uiso 0.429(12) 1 calc R U P A 2
H30 H 0.893157 0.081550 0.024730 0.132 Uiso 0.429(12) 1 calc R U P A 2
H31 H 0.836320 0.126276 0.026483 0.132 Uiso 0.429(12) 1 calc R U P A 2
C94 C 0.9165(5) 0.0641(5) 0.0927(3) 0.088(3) Uani 0.429(12) 1 d D . P A 2
H32 H 0.902503 0.047417 0.113875 0.132 Uiso 0.429(12) 1 calc R U P A 2
H33 H 0.940491 0.036972 0.079698 0.132 Uiso 0.429(12) 1 calc R U P A 2
H34 H 0.944926 0.095447 0.097945 0.132 Uiso 0.429(12) 1 calc R U P A 2
C95 C 0.8933(3) 0.03781(17) 0.38428(9) 0.0790(13) Uani 1 1 d . . . . .
C96 C 0.8479(3) -0.00332(18) 0.39479(10) 0.0810(13) Uani 1 1 d . . . . .
C97 C 0.8751(3) -0.04797(19) 0.41470(11) 0.0907(15) Uani 1 1 d . . . . .
H35 H 0.847867 -0.076992 0.421790 0.109 Uiso 1 1 calc R U . . .
C98 C 0.9426(4) -0.0482(2) 0.42361(10) 0.100(2) Uani 1 1 d . . . . .
H36 H 0.959684 -0.077422 0.437029 0.121 Uiso 1 1 calc R U . . .
C99 C 0.9845(3) -0.0071(2) 0.41333(11) 0.0985(19) Uani 1 1 d . . . . .
H37 H 1.029327 -0.008376 0.419962 0.118 Uiso 1 1 calc R U . . .
C100 C 0.9604(3) 0.03686(16) 0.39291(10) 0.0794(13) Uani 1 1 d . . . . .
C101 C 0.7742(3) -0.00083(19) 0.38686(11) 0.0911(15) Uani 1 1 d . . . . .
H38 H 0.764569 0.036601 0.377668 0.109 Uiso 1 1 calc R U . . .
C102 C 0.7529(4) -0.0440(4) 0.35781(14) 0.137(3) Uani 1 1 d . . . . .
H39 H 0.780524 -0.039138 0.338242 0.205 Uiso 1 1 calc R U . . .
H40 H 0.757920 -0.081345 0.366567 0.205 Uiso 1 1 calc R U . . .
H41 H 0.707201 -0.037710 0.350918 0.205 Uiso 1 1 calc R U . . .
C103 C 0.7303(4) -0.0093(3) 0.41705(16) 0.130(3) Uani 1 1 d . . . . .
H42 H 0.684467 -0.006961 0.409419 0.195 Uiso 1 1 calc R U . . .
H43 H 0.738766 -0.045434 0.427031 0.195 Uiso 1 1 calc R U . . .
H44 H 0.739462 0.019151 0.434043 0.195 Uiso 1 1 calc R U . . .
C104 C 1.0078(3) 0.08323(18) 0.38258(12) 0.0920(16) Uani 1 1 d . . . . .
H45 H 0.979132 0.112538 0.372566 0.110 Uiso 1 1 calc R U . . .
C105 C 1.0525(5) 0.0655(3) 0.35345(18) 0.132(3) Uani 1 1 d . . . . .
H46 H 1.081452 0.095874 0.347795 0.198 Uiso 1 1 calc R U . . .
H47 H 1.078680 0.033788 0.360703 0.198 Uiso 1 1 calc R U . . .
H48 H 1.025524 0.055654 0.333491 0.198 Uiso 1 1 calc R U . . .
C106 C 1.0477(5) 0.1122(3) 0.41201(18) 0.141(3) Uani 1 1 d . . . . .
H49 H 1.075692 0.140484 0.402567 0.212 Uiso 1 1 calc R U . . .
H50 H 1.017478 0.129095 0.427684 0.212 Uiso 1 1 calc R U . . .
H51 H 1.074654 0.085045 0.424167 0.212 Uiso 1 1 calc R U . . .
C107 C 0.5617(2) 0.33559(17) 0.52172(9) 0.0653(8) Uani 1 1 d . . . . .
C108 C 0.5251(2) 0.28842(18) 0.53020(10) 0.0707(9) Uani 1 1 d . . . . .
C109 C 0.5158(2) 0.2777(2) 0.56509(11) 0.0756(10) Uani 1 1 d . . . . .
H52 H 0.490713 0.247103 0.571806 0.091 Uiso 1 1 calc R U . . .
C110 C 0.5451(2) 0.3138(2) 0.59019(10) 0.0797(11) Uani 1 1 d . . . . .
H53 H 0.540430 0.305957 0.613511 0.096 Uiso 1 1 calc R U . . .
C111 C 0.5791(2) 0.35893(17) 0.58097(9) 0.0700(9) Uani 1 1 d . . . . .
H54 H 0.596092 0.382814 0.598010 0.084 Uiso 1 1 calc R U . . .
C112 C 0.58999(19) 0.37142(17) 0.54586(9) 0.0648(9) Uani 1 1 d . . . . .
C113 C 0.4947(2) 0.2499(2) 0.50246(12) 0.0847(12) Uani 1 1 d . . . . .
H55 H 0.483635 0.273787 0.482520 0.102 Uiso 0.524(18) 1 calc R U P B 1
H56 H 0.505226 0.265091 0.479748 0.102 Uiso 0.476(18) 1 calc R U P B 2
C114 C 0.5487(6) 0.2127(6) 0.4917(3) 0.098(3) Uani 0.524(18) 1 d . . P B 1
H57 H 0.586201 0.234804 0.485198 0.147 Uiso 0.524(18) 1 calc R U P B 1
H58 H 0.561622 0.188589 0.510550 0.147 Uiso 0.524(18) 1 calc R U P B 1
H59 H 0.533448 0.190566 0.472378 0.147 Uiso 0.524(18) 1 calc R U P B 1
C115 C 0.4330(7) 0.2267(6) 0.5134(4) 0.098(3) Uani 0.524(18) 1 d . . P B 1
H60 H 0.403390 0.256382 0.519523 0.147 Uiso 0.524(18) 1 calc R U P B 1
H61 H 0.413044 0.205041 0.494991 0.147 Uiso 0.524(18) 1 calc R U P B 1
H62 H 0.441218 0.203064 0.533162 0.147 Uiso 0.524(18) 1 calc R U P B 1
C116 C 0.5245(7) 0.1873(6) 0.5054(5) 0.112(4) Uani 0.476(18) 1 d . . P B 2
H63 H 0.504449 0.164271 0.487655 0.168 Uiso 0.476(18) 1 calc R U P B 2
H64 H 0.571828 0.188361 0.502693 0.168 Uiso 0.476(18) 1 calc R U P B 2
H65 H 0.515015 0.171969 0.527647 0.168 Uiso 0.476(18) 1 calc R U P B 2
C117 C 0.4152(7) 0.2399(7) 0.5035(6) 0.112(4) Uani 0.476(18) 1 d . . P B 2
H66 H 0.401584 0.215192 0.485020 0.168 Uiso 0.476(18) 1 calc R U P B 2
H67 H 0.404338 0.223385 0.525203 0.168 Uiso 0.476(18) 1 calc R U P B 2
H68 H 0.392512 0.274994 0.500808 0.168 Uiso 0.476(18) 1 calc R U P B 2
C118 C 0.6287(2) 0.42354(17) 0.53677(10) 0.0704(9) Uani 1 1 d . . . . .
H69 H 0.635312 0.421889 0.511818 0.084 Uiso 1 1 calc R U . . .
C119 C 0.6989(3) 0.4252(3) 0.55411(18) 0.115(2) Uani 1 1 d . . . . .
H70 H 0.721846 0.390928 0.549472 0.173 Uiso 1 1 calc R U . . .
H71 H 0.723469 0.456089 0.545029 0.173 Uiso 1 1 calc R U . . .
H72 H 0.695117 0.429712 0.578607 0.173 Uiso 1 1 calc R U . . .
C120 C 0.5906(3) 0.4760(2) 0.54312(13) 0.0903(14) Uani 1 1 d . . . . .
H73 H 0.617050 0.507720 0.537021 0.135 Uiso 1 1 calc R U . . .
H74 H 0.550171 0.475710 0.529315 0.135 Uiso 1 1 calc R U . . .
H75 H 0.580214 0.478154 0.567115 0.135 Uiso 1 1 calc R U . . .
C121 C 0.1807(2) 0.4920(3) 0.31841(11) 0.0892(12) Uani 1 1 d . . . . .
C122 C 0.1403(3) 0.4468(3) 0.32524(17) 0.1110(16) Uani 1 1 d D . . . .
C123 C 0.0721(4) 0.4590(4) 0.3334(2) 0.127(2) Uani 1 1 d . . . . .
H76 H 0.042601 0.430629 0.338835 0.152 Uiso 1 1 calc R U . . .
C124 C 0.0530(3) 0.5124(4) 0.33302(17) 0.1166(18) Uani 1 1 d . . . . .
H77 H 0.008418 0.519446 0.337075 0.140 Uiso 1 1 calc R U . . .
C125 C 0.0916(3) 0.5568(3) 0.32735(15) 0.1059(16) Uani 1 1 d . . . . .
H78 H 0.073362 0.592508 0.328580 0.127 Uiso 1 1 calc R U . . .
C126 C 0.1597(2) 0.5508(3) 0.31950(11) 0.0901(13) Uani 1 1 d D . . . .
C127 C 0.1627(4) 0.3926(4) 0.3236(2) 0.138(2) Uani 1 1 d D . . . .
H79 H 0.210931 0.397597 0.322225 0.166 Uiso 1 1 calc R U . . .
C128 C 0.1567(8) 0.3495(5) 0.3553(3) 0.224(4) Uani 1 1 d D . . . .
H80 H 0.175141 0.314020 0.349025 0.336 Uiso 1 1 calc R U . . .
H81 H 0.180732 0.363965 0.375185 0.336 Uiso 1 1 calc R U . . .
H82 H 0.110722 0.344825 0.360679 0.336 Uiso 1 1 calc R U . . .
C129 C 0.1456(8) 0.3545(5) 0.2905(3) 0.224(4) Uani 1 1 d D . . . .
H83 H 0.165096 0.318159 0.293721 0.336 Uiso 1 1 calc R U . . .
H84 H 0.098183 0.350867 0.287581 0.336 Uiso 1 1 calc R U . . .
H85 H 0.163239 0.371641 0.270286 0.336 Uiso 1 1 calc R U . . .
C130 C 0.2030(3) 0.5973(3) 0.31259(15) 0.1048(15) Uani 1 1 d D . . . .
H86 H 0.243379 0.581768 0.302722 0.126 Uiso 1 1 calc R U . . .
C131 C 0.2255(5) 0.6300(4) 0.3468(2) 0.148(3) Uani 1 1 d D . . . .
H87 H 0.254136 0.660425 0.340929 0.222 Uiso 1 1 calc R U . . .
H88 H 0.186915 0.644254 0.357852 0.222 Uiso 1 1 calc R U . . .
H89 H 0.248979 0.604891 0.362211 0.222 Uiso 1 1 calc R U . . .
C132 C 0.1693(5) 0.6358(3) 0.2841(2) 0.142(3) Uani 1 1 d D . . . .
H90 H 0.198001 0.666765 0.279482 0.213 Uiso 1 1 calc R U . . .
H91 H 0.161569 0.614551 0.263339 0.213 Uiso 1 1 calc R U . . .
H92 H 0.127599 0.649469 0.292196 0.213 Uiso 1 1 calc R U . . .
C133 C 0.32069(18) 0.35590(15) 0.04759(8) 0.0588(8) Uani 1 1 d . . . . .
C134 C 0.2668(2) 0.3190(2) 0.04902(11) 0.0809(12) Uani 1 1 d . . . . .
C135 C 0.2227(2) 0.3185(3) 0.02030(14) 0.0978(16) Uani 1 1 d . . . . .
H93 H 0.185992 0.294850 0.020468 0.117 Uiso 1 1 calc R U . . .
C136 C 0.2317(3) 0.3513(2) -0.00770(12) 0.0922(16) Uani 1 1 d . . . . .
H94 H 0.202268 0.349155 -0.026629 0.111 Uiso 1 1 calc R U . . .
C137 C 0.2842(3) 0.38727(19) -0.00799(11) 0.0871(14) Uani 1 1 d . . . . .
H95 H 0.290151 0.409423 -0.027395 0.104 Uiso 1 1 calc R U . . .
C138 C 0.3289(2) 0.39184(15) 0.01984(9) 0.0679(10) Uani 1 1 d . . . . .
C139 C 0.2397(9) 0.3001(9) 0.0810(4) 0.066(4) Uani 0.271(11) 1 d . . P C 1
H96 H 0.274285 0.306273 0.098929 0.079 Uiso 0.271(11) 1 calc R U P C 1
C140 C 0.1773(8) 0.3189(8) 0.0952(4) 0.077(4) Uani 0.271(11) 1 d . . P C 1
H97 H 0.170335 0.300069 0.116707 0.116 Uiso 0.271(11) 1 calc R U P C 1
H98 H 0.179265 0.358547 0.099123 0.116 Uiso 0.271(11) 1 calc R U P C 1
H99 H 0.141238 0.310550 0.079252 0.116 Uiso 0.271(11) 1 calc R U P C 1
C141 C 0.2375(9) 0.2355(8) 0.0742(4) 0.077(4) Uani 0.271(11) 1 d . . P C 1
H100 H 0.220030 0.216802 0.093860 0.116 Uiso 0.271(11) 1 calc R U P C 1
H101 H 0.209546 0.227923 0.054172 0.116 Uiso 0.271(11) 1 calc R U P C 1
H102 H 0.281725 0.222104 0.070252 0.116 Uiso 0.271(11) 1 calc R U P C 1
C142 C 0.2647(5) 0.2738(4) 0.0778(2) 0.088(2) Uani 0.729(11) 1 d . . P C 2
H103 H 0.286979 0.287949 0.098867 0.105 Uiso 0.729(11) 1 calc R U P C 2
C143 C 0.1943(5) 0.2582(6) 0.0851(3) 0.148(5) Uani 0.729(11) 1 d . . P C 2
H104 H 0.170319 0.291033 0.091799 0.223 Uiso 0.729(11) 1 calc R U P C 2
H105 H 0.173454 0.242395 0.064743 0.223 Uiso 0.729(11) 1 calc R U P C 2
H106 H 0.194063 0.231327 0.103507 0.223 Uiso 0.729(11) 1 calc R U P C 2
C144 C 0.2958(6) 0.2175(3) 0.0676(2) 0.116(3) Uani 0.729(11) 1 d . . P C 2
H107 H 0.341674 0.223087 0.062288 0.174 Uiso 0.729(11) 1 calc R U P C 2
H108 H 0.292833 0.191679 0.086444 0.174 Uiso 0.729(11) 1 calc R U P C 2
H109 H 0.272225 0.202747 0.047679 0.174 Uiso 0.729(11) 1 calc R U P C 2
C145 C 0.3860(3) 0.43362(17) 0.01937(10) 0.0856(13) Uani 1 1 d D . . . .
H110 H 0.412794 0.430026 0.040808 0.103 Uiso 0.41(4) 1 calc R U P D 1
H111 H 0.409423 0.431154 0.041872 0.103 Uiso 0.59(4) 1 calc R U P D 2
C146 C 0.3464(13) 0.4885(7) 0.0203(5) 0.106(4) Uani 0.41(4) 1 d D . P D 1
H112 H 0.318228 0.488304 0.039868 0.159 Uiso 0.41(4) 1 calc R U P D 1
H113 H 0.376644 0.519463 0.022061 0.159 Uiso 0.41(4) 1 calc R U P D 1
H114 H 0.319508 0.491910 -0.000528 0.159 Uiso 0.41(4) 1 calc R U P D 1
C147 C 0.4313(11) 0.4315(11) -0.0110(5) 0.106(4) Uani 0.41(4) 1 d D . P D 1
H115 H 0.465079 0.459691 -0.008347 0.159 Uiso 0.41(4) 1 calc R U P D 1
H116 H 0.451859 0.395314 -0.012063 0.159 Uiso 0.41(4) 1 calc R U P D 1
H117 H 0.405782 0.438140 -0.031974 0.159 Uiso 0.41(4) 1 calc R U P D 1
C148 C 0.3695(10) 0.4946(4) 0.0134(3) 0.092(3) Uani 0.59(4) 1 d D . P D 2
H118 H 0.409841 0.516106 0.013698 0.138 Uiso 0.59(4) 1 calc R U P D 2
H119 H 0.346890 0.498789 -0.008681 0.138 Uiso 0.59(4) 1 calc R U P D 2
H120 H 0.341285 0.507622 0.031240 0.138 Uiso 0.59(4) 1 calc R U P D 2
C149 C 0.4367(7) 0.4150(6) -0.0087(3) 0.092(3) Uani 0.59(4) 1 d D . P D 2
H121 H 0.447940 0.376295 -0.005382 0.138 Uiso 0.59(4) 1 calc R U P D 2
H122 H 0.416831 0.420039 -0.031344 0.138 Uiso 0.59(4) 1 calc R U P D 2
H123 H 0.476340 0.437321 -0.006504 0.138 Uiso 0.59(4) 1 calc R U P D 2

loop_
_atom_site_aniso_label
_atom_site_aniso_U_11
_atom_site_aniso_U_22
_atom_site_aniso_U_33
_atom_site_aniso_U_23
_atom_site_aniso_U_13
_atom_site_aniso_U_12
O1 0.0729(15) 0.0647(12) 0.0427(11) -0.0108(9) -0.0104(10) 0.0097(11)
O2 0.0774(15) 0.0575(12) 0.0471(11) -0.0080(9) -0.0053(10) 0.0190(11)
O3 0.144(3) 0.0791(17) 0.0440(12) -0.0136(12) -0.0205(15) 0.0523(18)
O4 0.170(3) 0.0858(18) 0.0390(13) -0.0093(12) -0.0226(16) 0.058(2)
O5 0.098(2) 0.158(3) 0.0476(14) 0.0369(17) 0.0182(14) 0.071(2)
O6 0.0655(15) 0.1034(19) 0.0453(12) 0.0138(12) 0.0103(11) 0.0342(14)
O7 0.0578(15) 0.155(3) 0.0480(13) -0.0090(15) 0.0003(11) 0.0266(17)
O8 0.0570(14) 0.125(2) 0.0507(13) -0.0092(14) -0.0058(11) 0.0244(14)
O9 0.0655(15) 0.0931(17) 0.0524(13) -0.0154(12) -0.0179(11) 0.0200(13)
O10 0.0670(14) 0.0710(13) 0.0464(11) -0.0124(10) -0.0118(10) 0.0060(11)
N1 0.0626(15) 0.0559(13) 0.0391(12) -0.0042(10) -0.0013(11) 0.0078(11)
N2 0.107(3) 0.0686(17) 0.0442(14) -0.0067(12) -0.0170(15) 0.0348(17)
N3 0.0624(16) 0.0877(19) 0.0382(13) 0.0095(12) 0.0061(11) 0.0217(14)
N4 0.0483(15) 0.122(3) 0.0485(15) -0.0088(16) -0.0019(12) 0.0130(16)
N5 0.0577(15) 0.0624(14) 0.0426(13) -0.0008(11) -0.0131(11) 0.0001(11)
C1 0.0477(14) 0.0541(14) 0.0326(12) 0.0000(10) 0.0007(11) -0.0075(11)
C2 0.0434(14) 0.0547(14) 0.0341(12) 0.0007(10) -0.0027(10) -0.0077(11)
C3 0.0485(14) 0.0467(13) 0.0371(13) -0.0022(10) -0.0002(11) -0.0060(11)
C4 0.0555(16) 0.0404(12) 0.0373(13) 0.0002(10) 0.0002(11) -0.0049(11)
C5 0.0490(14) 0.0438(12) 0.0321(12) 0.0022(9) 0.0029(10) -0.0061(10)
C6 0.0492(14) 0.0419(12) 0.0362(12) 0.0038(10) -0.0008(11) -0.0001(10)
C7 0.0509(15) 0.0437(13) 0.0356(12) 0.0030(10) -0.0004(11) -0.0034(11)
C8 0.0483(14) 0.0523(14) 0.0295(11) 0.0003(10) 0.0045(10) -0.0045(11)
C9 0.0440(14) 0.0529(14) 0.0358(12) 0.0025(10) 0.0036(11) -0.0035(11)
C10 0.0407(13) 0.0547(15) 0.0388(13) -0.0029(11) 0.0014(10) 0.0036(11)
C11 0.0400(13) 0.0561(15) 0.0395(13) -0.0034(11) -0.0011(10) 0.0052(11)
C12 0.0402(13) 0.0593(15) 0.0407(14) -0.0024(11) -0.0046(11) -0.0019(11)
C13 0.0463(14) 0.0508(14) 0.0384(13) -0.0055(11) -0.0060(11) 0.0013(11)
C14 0.0457(14) 0.0521(14) 0.0395(13) -0.0049(11) -0.0054(11) -0.0042(11)
C15 0.0430(13) 0.0498(13) 0.0335(12) -0.0060(10) -0.0042(10) -0.0040(11)
C16 0.0506(15) 0.0451(13) 0.0337(12) -0.0048(10) -0.0030(11) 0.0002(11)
C17 0.0496(15) 0.0440(13) 0.0389(13) 0.0016(10) -0.0022(11) 0.0039(11)
C18 0.0485(14) 0.0382(12) 0.0391(13) -0.0008(10) -0.0011(11) -0.0011(10)
C19 0.0540(15) 0.0429(12) 0.0351(12) 0.0034(10) -0.0037(11) 0.0046(11)
C20 0.0520(15) 0.0423(12) 0.0356(12) 0.0049(10) -0.0009(11) -0.0004(11)
C21 0.0493(14) 0.0461(13) 0.0333(12) 0.0050(10) -0.0007(11) -0.0017(11)
C22 0.0547(15) 0.0431(13) 0.0330(12) 0.0066(10) -0.0047(11) -0.0002(11)
C23 0.0512(15) 0.0457(13) 0.0331(12) 0.0054(10) -0.0018(11) -0.0033(11)
C24 0.0554(16) 0.0469(13) 0.0310(11) 0.0015(10) -0.0007(11) -0.0012(11)
C25 0.0528(15) 0.0495(14) 0.0319(12) 0.0036(10) 0.0013(11) -0.0014(11)
C26 0.0445(14) 0.0519(14) 0.0336(12) 0.0020(10) 0.0030(10) -0.0035(11)
C27 0.0482(14) 0.0535(14) 0.0348(12) -0.0001(11) 0.0014(11) -0.0006(11)
C28 0.0471(14) 0.0594(16) 0.0333(12) -0.0020(11) 0.0000(11) 0.0041(12)
C29 0.0547(16) 0.0602(16) 0.0360(13) -0.0076(12) -0.0050(12) 0.0100(13)
C30 0.0562(16) 0.0568(15) 0.0364(13) -0.0073(11) -0.0049(12) 0.0136(13)
C31 0.0486(15) 0.0626(16) 0.0350(13) 0.0002(11) -0.0049(11) 0.0077(12)
C32 0.0565(17) 0.0603(16) 0.0380(14) -0.0064(12) -0.0071(12) 0.0096(13)
C33 0.0477(15) 0.0563(15) 0.0375(13) -0.0076(11) -0.0070(11) 0.0059(12)
C34 0.0557(16) 0.0540(15) 0.0358(13) -0.0036(11) -0.0079(12) 0.0081(12)
C35 0.0529(16) 0.0580(16) 0.0363(13) -0.0045(11) -0.0073(12) 0.0056(12)
C36 0.0474(14) 0.0527(14) 0.0365(13) -0.0052(11) -0.0034(11) 0.0002(11)
C37 0.0507(15) 0.0538(15) 0.0386(13) -0.0030(11) -0.0027(12) 0.0030(12)
C38 0.0498(15) 0.0525(14) 0.0374(13) -0.0032(11) -0.0027(11) 0.0034(12)
C39 0.0552(16) 0.0556(15) 0.0392(14) -0.0046(11) -0.0009(12) 0.0066(12)
C40 0.0564(16) 0.0519(14) 0.0387(13) -0.0014(11) -0.0020(12) 0.0056(12)
C41 0.0507(15) 0.0479(13) 0.0366(13) -0.0046(10) -0.0049(11) 0.0095(11)
C42 0.0554(16) 0.0499(14) 0.0382(13) -0.0010(11) -0.0055(12) 0.0095(12)
C43 0.0561(16) 0.0444(13) 0.0366(13) -0.0003(10) -0.0026(11) 0.0039(11)
C44 0.0541(16) 0.0493(14) 0.0386(13) -0.0019(11) -0.0055(12) 0.0052(12)
C45 0.0570(16) 0.0471(13) 0.0403(14) 0.0051(11) -0.0019(12) 0.0042(12)
C46 0.0518(16) 0.0556(15) 0.0425(14) 0.0024(11) -0.0053(12) 0.0069(12)
C47 0.0577(17) 0.0513(14) 0.0397(14) 0.0050(11) -0.0077(12) -0.0013(12)
C48 0.0598(18) 0.0611(17) 0.0427(15) 0.0010(12) -0.0106(13) 0.0005(14)
C49 0.0586(17) 0.0461(13) 0.0338(12) 0.0041(10) -0.0073(11) -0.0013(12)
C50 0.0569(16) 0.0480(14) 0.0386(13) -0.0001(11) -0.0039(12) -0.0016(12)
C51 0.0637(18) 0.0507(14) 0.0369(13) -0.0014(11) -0.0034(12) -0.0006(13)
C52 0.0608(17) 0.0492(14) 0.0303(12) 0.0009(10) -0.0035(11) -0.0011(12)
C53 0.0580(16) 0.0539(15) 0.0303(12) 0.0004(10) -0.0003(11) -0.0009(12)
C54 0.0540(16) 0.0523(14) 0.0345(12) 0.0017(11) 0.0041(11) 0.0035(12)
C55 0.0568(16) 0.0565(15) 0.0371(14) -0.0030(11) 0.0005(12) 0.0057(13)
C56 0.0495(15) 0.0530(14) 0.0350(12) -0.0016(11) 0.0030(11) 0.0006(11)
C57 0.0550(16) 0.0555(15) 0.0376(13) -0.0031(11) 0.0032(12) 0.0077(12)
C58 0.0563(17) 0.0564(16) 0.0396(14) -0.0035(12) 0.0009(12) 0.0026(13)
C59 0.0570(17) 0.0589(16) 0.0415(14) -0.0088(12) -0.0049(12) 0.0142(13)
C60 0.073(2) 0.0603(17) 0.0413(15) -0.0067(12) -0.0086(14) 0.0267(15)
C61 0.082(2) 0.0691(19) 0.0402(15) -0.0096(14) -0.0151(15) 0.0233(17)
C62 0.117(3) 0.069(2) 0.0392(16) -0.0117(15) -0.0192(18) 0.032(2)
C63 0.071(2) 0.0590(17) 0.0410(15) -0.0073(13) -0.0117(14) 0.0176(15)
C64 0.084(2) 0.0653(19) 0.0440(16) -0.0063(14) -0.0136(15) 0.0291(17)
C65 0.123(4) 0.067(2) 0.0431(18) -0.0038(15) -0.0207(19) 0.039(2)
C66 0.074(2) 0.0621(17) 0.0338(13) -0.0033(12) -0.0109(13) 0.0110(15)
C67 0.0545(16) 0.0622(16) 0.0380(14) 0.0015(12) -0.0012(12) 0.0130(13)
C68 0.0601(18) 0.0705(18) 0.0357(14) 0.0014(12) 0.0042(13) 0.0149(15)
C69 0.065(2) 0.103(3) 0.0407(16) 0.0209(17) 0.0091(15) 0.0298(19)
C70 0.0488(15) 0.0612(16) 0.0389(14) 0.0029(12) 0.0005(12) 0.0083(12)
C71 0.0557(17) 0.0686(18) 0.0369(14) 0.0021(12) -0.0018(12) 0.0120(14)
C72 0.067(2) 0.077(2) 0.0403(15) 0.0103(14) 0.0047(14) 0.0150(16)
C73 0.0542(16) 0.0652(17) 0.0387(14) 0.0049(12) 0.0023(12) 0.0135(13)
C74 0.0546(17) 0.0683(18) 0.0387(14) -0.0040(12) -0.0002(12) 0.0103(14)
C75 0.0502(16) 0.0749(19) 0.0405(15) -0.0019(13) -0.0036(12) 0.0092(14)
C76 0.059(2) 0.104(3) 0.0478(18) -0.0031(17) 0.0013(15) 0.0208(19)
C77 0.0546(17) 0.0611(16) 0.0404(14) -0.0032(12) -0.0034(12) 0.0119(13)
C78 0.0544(17) 0.0649(17) 0.0466(15) -0.0052(13) -0.0040(13) 0.0117(14)
C79 0.0556(18) 0.094(2) 0.0434(16) -0.0158(16) -0.0037(14) 0.0151(17)
C80 0.0526(16) 0.0651(17) 0.0403(14) -0.0024(12) -0.0071(12) 0.0105(13)
C81 0.0571(17) 0.0563(16) 0.0442(14) -0.0050(12) 0.0043(13) 0.0076(13)
C82 0.0603(18) 0.0555(16) 0.0426(14) -0.0037(12) 0.0016(13) 0.0025(13)
C83 0.069(2) 0.0650(19) 0.0564(18) -0.0151(15) -0.0048(16) 0.0004(16)
C84 0.075(2) 0.0644(19) 0.0565(18) -0.0203(15) 0.0062(16) 0.0093(16)
C85 0.081(2) 0.069(2) 0.0522(18) -0.0085(15) 0.0198(17) 0.0064(17)
C86 0.0638(19) 0.0625(17) 0.0511(16) -0.0044(14) 0.0138(14) 0.0071(15)
C87 0.0548(18) 0.0676(19) 0.0619(19) 0.0004(15) 0.0026(15) 0.0017(14)
C88 0.051(2) 0.228(8) 0.097(4) -0.025(4) 0.008(2) -0.004(3)
C89 0.085(3) 0.122(4) 0.086(3) 0.033(3) 0.031(3) 0.025(3)
C90 0.075(2) 0.071(2) 0.090(3) -0.0030(19) 0.026(2) 0.0014(18)
C91 0.094(4) 0.087(4) 0.123(6) 0.014(3) 0.026(4) -0.018(3)
C92 0.094(4) 0.087(4) 0.123(6) 0.014(3) 0.026(4) -0.018(3)
C93 0.087(5) 0.088(5) 0.090(5) 0.010(4) 0.014(4) -0.025(4)
C94 0.087(5) 0.088(5) 0.090(5) 0.010(4) 0.014(4) -0.025(4)
C95 0.124(4) 0.071(2) 0.0413(16) -0.0088(15) -0.013(2) 0.041(2)
C96 0.125(4) 0.069(2) 0.0478(18) -0.0099(16) -0.011(2) 0.036(2)
C97 0.146(5) 0.074(2) 0.052(2) -0.0023(17) 0.007(3) 0.032(3)
C98 0.179(6) 0.081(3) 0.0397(18) -0.0080(18) -0.019(3) 0.066(4)
C99 0.162(5) 0.083(3) 0.049(2) -0.010(2) -0.029(3) 0.064(3)
C100 0.123(4) 0.062(2) 0.0514(18) -0.0126(15) -0.028(2) 0.042(2)
C101 0.144(5) 0.070(2) 0.060(2) -0.0051(18) 0.017(3) 0.030(3)
C102 0.141(6) 0.200(7) 0.068(3) -0.059(4) -0.006(3) 0.046(5)
C103 0.186(7) 0.128(5) 0.077(3) -0.030(3) 0.026(4) 0.001(5)
C104 0.127(4) 0.068(2) 0.078(3) -0.015(2) -0.038(3) 0.037(3)
C105 0.190(8) 0.096(4) 0.114(5) -0.020(3) 0.046(5) -0.008(4)
C106 0.179(8) 0.145(6) 0.097(4) -0.028(4) -0.037(5) -0.021(5)
C107 0.068(2) 0.084(2) 0.0451(16) 0.0135(15) 0.0096(15) 0.0211(17)
C108 0.068(2) 0.087(2) 0.0582(19) 0.0139(17) 0.0131(17) 0.0170(18)
C109 0.076(2) 0.091(3) 0.061(2) 0.0190(18) 0.0151(18) 0.0161(19)
C110 0.097(3) 0.098(3) 0.0457(17) 0.0225(17) 0.0228(18) 0.031(2)
C111 0.086(3) 0.082(2) 0.0431(16) 0.0089(15) 0.0131(16) 0.0214(19)
C112 0.064(2) 0.084(2) 0.0467(17) 0.0140(15) 0.0097(14) 0.0250(17)
C113 0.078(3) 0.108(3) 0.067(2) 0.014(2) 0.005(2) 0.012(2)
C114 0.084(5) 0.100(6) 0.109(6) -0.016(4) 0.000(4) -0.001(3)
C115 0.084(5) 0.100(6) 0.109(6) -0.016(4) 0.000(4) -0.001(3)
C116 0.078(5) 0.092(6) 0.165(11) -0.051(7) -0.018(5) 0.012(4)
C117 0.078(5) 0.092(6) 0.165(11) -0.051(7) -0.018(5) 0.012(4)
C118 0.082(3) 0.081(2) 0.0491(17) 0.0075(16) 0.0103(17) 0.0081(19)
C119 0.092(4) 0.129(5) 0.123(5) 0.036(4) -0.022(3) 0.002(3)
C120 0.115(4) 0.081(3) 0.076(3) 0.010(2) 0.024(3) 0.021(3)
C121 0.056(2) 0.152(4) 0.060(2) -0.006(2) 0.0045(17) 0.018(2)
C122 0.081(3) 0.154(4) 0.098(4) -0.001(4) 0.003(3) 0.003(3)
C123 0.092(4) 0.169(5) 0.118(5) 0.006(5) -0.009(3) 0.008(4)
C124 0.080(3) 0.174(5) 0.096(4) -0.003(4) 0.008(3) 0.004(3)
C125 0.081(3) 0.150(5) 0.087(3) 0.007(3) 0.006(3) 0.033(3)
C126 0.067(2) 0.146(4) 0.058(2) -0.006(2) 0.0022(18) 0.037(2)
C127 0.115(5) 0.147(5) 0.152(6) 0.017(5) 0.003(5) -0.026(4)
C128 0.333(14) 0.165(6) 0.175(7) 0.021(5) 0.023(8) -0.041(8)
C129 0.333(14) 0.165(6) 0.175(7) 0.021(5) 0.023(8) -0.041(8)
C130 0.104(4) 0.112(4) 0.099(4) -0.012(3) 0.018(3) 0.035(3)
C131 0.156(7) 0.166(7) 0.121(5) -0.023(5) -0.017(5) 0.011(6)
C132 0.170(7) 0.134(5) 0.123(5) -0.005(4) -0.001(5) 0.059(5)
C133 0.0643(19) 0.0680(18) 0.0431(15) -0.0113(13) -0.0155(14) 0.0051(15)
C134 0.072(2) 0.114(3) 0.057(2) -0.011(2) -0.0083(18) -0.019(2)
C135 0.062(2) 0.149(5) 0.082(3) -0.037(3) -0.019(2) -0.009(3)
C136 0.099(3) 0.105(3) 0.069(3) -0.034(2) -0.047(2) 0.029(3)
C137 0.127(4) 0.079(2) 0.054(2) -0.0056(18) -0.039(2) 0.017(3)
C138 0.095(3) 0.0594(18) 0.0479(17) -0.0063(14) -0.0254(18) 0.0010(17)
C139 0.074(8) 0.088(9) 0.034(6) -0.015(6) -0.009(5) -0.013(7)
C140 0.067(7) 0.095(8) 0.071(6) -0.010(5) 0.007(5) -0.027(5)
C141 0.067(7) 0.095(8) 0.071(6) -0.010(5) 0.007(5) -0.027(5)
C142 0.088(5) 0.102(5) 0.073(4) -0.005(4) -0.007(4) -0.033(4)
C143 0.101(6) 0.191(12) 0.154(10) 0.056(8) 0.010(6) -0.044(7)
C144 0.172(9) 0.088(4) 0.086(5) 0.014(3) -0.028(5) -0.023(5)
C145 0.132(4) 0.077(2) 0.0462(18) 0.0126(16) -0.030(2) -0.025(2)
C146 0.155(9) 0.078(6) 0.084(7) 0.017(5) 0.006(6) -0.044(5)
C147 0.155(9) 0.078(6) 0.084(7) 0.017(5) 0.006(6) -0.044(5)
C148 0.144(6) 0.074(3) 0.057(3) 0.011(3) -0.016(3) -0.050(4)
C149 0.144(6) 0.074(3) 0.057(3) 0.011(3) -0.016(3) -0.050(4)

loop_
_atom_type_symbol
_atom_type_description
_atom_type_scat_dispersion_real
_atom_type_scat_dispersion_imag
_atom_type_scat_source
C C 0.0181 0.0091 'International Tables Vol C Tables 4.2.6.8 and 6.1.1.4'
H H 0.0000 0.0000 'International Tables Vol C Tables 4.2.6.8 and 6.1.1.4'
N N 0.0311 0.0180 'International Tables Vol C Tables 4.2.6.8 and 6.1.1.4'
O O 0.0492 0.0322 'International Tables Vol C Tables 4.2.6.8 and 6.1.1.4'

loop_
_geom_angle_atom_site_label_1
_geom_angle_atom_site_label_2
_geom_angle_atom_site_label_3
_geom_angle
C58 N1 C55 125.5(3)
C58 N1 C81 118.1(3)
C55 N1 C81 116.4(2)
C65 N2 C62 126.4(3)
C65 N2 C95 114.2(3)
C62 N2 C95 119.3(3)
C69 N3 C72 124.6(3)
C69 N3 C107 117.4(3)
C72 N3 C107 117.8(3)
C76 N4 C79 125.9(3)
C76 N4 C121 117.9(3)
C79 N4 C121 115.8(3)
C48 N5 C51 126.4(3)
C48 N5 C133 116.9(3)
C51 N5 C133 116.6(3)
C9 C1 C5 122.0(3)
C9 C1 C2 120.3(3)
C5 C1 C2 107.5(2)
C12 C2 C3 121.3(3)
C12 C2 C1 121.1(3)
C3 C2 C1 108.6(3)
C15 C3 C2 121.4(3)
C15 C3 C4 121.1(3)
C2 C3 C4 107.7(2)
C18 C4 C5 121.4(3)
C18 C4 C3 121.0(2)
C5 C4 C3 107.9(2)
C6 C5 C1 120.6(2)
C6 C5 C4 121.4(3)
C1 C5 C4 108.4(2)
C5 C6 C7 119.0(3)
C5 C6 C20 117.7(2)
C7 C6 C20 120.5(3)
C23 C7 C8 120.0(2)
C23 C7 C6 119.6(3)
C8 C7 C6 119.4(2)
C7 C8 C26 119.7(3)
C7 C8 C9 120.4(2)
C26 C8 C9 118.7(3)
C1 C9 C10 119.2(3)
C1 C9 C8 116.9(3)
C10 C9 C8 121.0(3)
C11 C10 C9 119.7(3)
C11 C10 C28 120.1(3)
C9 C10 C28 118.8(3)
C10 C11 C31 119.5(3)
C10 C11 C12 120.2(3)
C31 C11 C12 118.9(3)
C2 C12 C11 118.5(3)
C2 C12 C13 117.8(3)
C11 C12 C13 120.7(3)
C33 C13 C14 120.3(3)
C33 C13 C12 118.9(3)
C14 C13 C12 119.5(3)
C13 C14 C15 120.4(3)
C13 C14 C36 119.7(3)
C15 C14 C36 118.7(3)
C3 C15 C14 117.9(3)
C3 C15 C16 118.6(3)
C14 C15 C16 120.7(3)
C38 C16 C17 119.8(3)
C38 C16 C15 119.1(2)
C17 C16 C15 120.0(2)
C16 C17 C41 119.9(3)
C16 C17 C18 119.6(3)
C41 C17 C18 119.1(2)
C4 C18 C17 118.6(3)
C4 C18 C19 117.8(2)
C17 C18 C19 120.8(3)
C20 C19 C43 119.6(3)
C20 C19 C18 120.3(3)
C43 C19 C18 118.6(2)
C19 C20 C21 120.7(3)
C19 C20 C6 120.1(3)
C21 C20 C6 118.0(2)
C20 C21 C45 120.2(3)
C20 C21 C22 119.4(3)
C45 C21 C22 120.3(3)
C49 C22 C21 119.1(3)
C49 C22 C23 119.1(3)
C21 C22 C23 121.3(2)
C7 C23 C24 120.8(3)
C7 C23 C22 118.1(2)
C24 C23 C22 120.6(3)
C23 C24 C52 117.6(3)
C23 C24 C25 119.1(2)
C52 C24 C25 123.1(2)
C53 C25 C26 117.3(3)
C53 C25 C24 123.5(3)
C26 C25 C24 118.7(2)
C8 C26 C27 118.8(3)
C8 C26 C25 119.9(3)
C27 C26 C25 121.0(3)
C56 C27 C26 118.6(3)
C56 C27 C28 119.5(3)
C26 C27 C28 121.4(3)
C29 C28 C10 120.2(3)
C29 C28 C27 120.7(3)
C10 C28 C27 118.8(3)
C28 C29 C59 117.8(3)
C28 C29 C30 118.9(3)
C59 C29 C30 123.1(3)
C31 C30 C60 118.3(3)
C31 C30 C29 119.4(3)
C60 C30 C29 121.9(3)
C30 C31 C11 120.4(3)
C30 C31 C32 120.9(3)
C11 C31 C32 118.5(3)
C63 C32 C31 119.1(3)
C63 C32 C33 119.2(3)
C31 C32 C33 121.1(3)
C13 C33 C34 120.0(3)
C13 C33 C32 119.3(3)
C34 C33 C32 120.5(3)
C66 C34 C33 117.4(3)
C66 C34 C35 123.0(3)
C33 C34 C35 118.9(3)
C67 C35 C36 118.2(3)
C67 C35 C34 122.7(3)
C36 C35 C34 118.9(3)
C35 C36 C14 120.2(3)
C35 C36 C37 120.5(3)
C14 C36 C37 118.9(3)
C70 C37 C38 120.3(3)
C70 C37 C36 118.0(3)
C38 C37 C36 121.1(3)
C39 C38 C16 120.4(3)
C39 C38 C37 120.3(3)
C16 C38 C37 118.8(3)
C38 C39 C73 118.3(3)
C38 C39 C40 119.3(3)
C73 C39 C40 122.2(3)
C74 C40 C41 117.5(3)
C74 C40 C39 122.5(3)
C41 C40 C39 119.5(3)
C40 C41 C42 121.7(3)
C40 C41 C17 119.6(3)
C42 C41 C17 118.5(3)
C77 C42 C43 119.2(3)
C77 C42 C41 118.3(3)
C43 C42 C41 121.9(3)
C44 C43 C42 120.6(3)
C44 C43 C19 120.0(3)
C42 C43 C19 119.1(3)
C80 C44 C43 118.2(3)
C80 C44 C45 122.3(3)
C43 C44 C45 119.2(3)
C46 C45 C21 117.3(3)
C46 C45 C44 124.1(3)
C21 C45 C44 118.4(3)
C47 C46 C45 121.4(3)
C47 C46 H1 119.3
C45 C46 H1 119.3
C46 C47 C49 121.8(3)
C46 C47 C48 118.5(3)
C49 C47 C48 119.7(3)
O9 C48 N5 120.8(3)
O9 C48 C47 123.1(3)
N5 C48 C47 116.0(3)
C22 C49 C47 119.0(3)
C22 C49 C50 119.4(3)
C47 C49 C50 121.5(3)
C52 C50 C49 120.7(3)
C52 C50 C51 119.6(3)
C49 C50 C51 119.6(3)
O10 C51 N5 120.7(3)
O10 C51 C50 123.2(3)
N5 C51 C50 116.1(2)
C50 C52 C24 121.2(3)
C50 C52 H2 119.4
C24 C52 H2 119.4
C54 C53 C25 121.6(3)
C54 C53 H3 119.2
C25 C53 H3 119.2
C53 C54 C56 120.5(3)
C53 C54 C55 119.0(3)
C56 C54 C55 120.2(3)
O1 C55 N1 120.1(3)
O1 C55 C54 123.2(3)
N1 C55 C54 116.7(3)
C54 C56 C27 119.9(3)
C54 C56 C57 121.1(3)
C27 C56 C57 118.9(3)
C59 C57 C56 120.9(3)
C59 C57 C58 119.5(3)
C56 C57 C58 119.4(3)
O2 C58 N1 121.2(3)
O2 C58 C57 122.2(3)
N1 C58 C57 116.6(3)
C57 C59 C29 121.5(3)
C57 C59 H4 119.3
C29 C59 H4 119.3
C61 C60 C30 121.6(3)
C61 C60 H5 119.2
C30 C60 H5 119.2
C60 C61 C63 119.7(3)
C60 C61 C62 120.8(3)
C63 C61 C62 119.4(3)
O3 C62 N2 121.4(3)
O3 C62 C61 122.1(3)
N2 C62 C61 116.4(3)
C32 C63 C64 118.8(3)
C32 C63 C61 119.7(3)
C64 C63 C61 121.3(3)
C66 C64 C63 121.9(3)
C66 C64 C65 118.6(3)
C63 C64 C65 119.4(3)
O4 C65 N2 121.9(3)
O4 C65 C64 121.4(3)
N2 C65 C64 116.7(3)
C64 C66 C34 121.6(3)
C64 C66 H6 119.2
C34 C66 H6 119.2
C68 C67 C35 120.3(3)
C68 C67 H7 119.8
C35 C67 H7 119.8
C67 C68 C70 121.3(3)
C67 C68 C69 118.7(3)
C70 C68 C69 119.9(3)
O5 C69 N3 119.8(3)
O5 C69 C68 122.6(3)
N3 C69 C68 117.5(3)
C68 C70 C37 120.3(3)
C68 C70 C71 121.4(3)
C37 C70 C71 118.2(3)
C73 C71 C70 121.7(3)
C73 C71 C72 119.2(3)
C70 C71 C72 119.0(3)
O6 C72 N3 121.5(3)
O6 C72 C71 121.8(3)
N3 C72 C71 116.6(3)
C71 C73 C39 120.1(3)
C71 C73 H8 119.9
C39 C73 H8 119.9
C75 C74 C40 121.6(3)
C75 C74 H9 119.2
C40 C74 H9 119.2
C74 C75 C77 120.6(3)
C74 C75 C76 119.1(3)
C77 C75 C76 120.1(3)
O7 C76 N4 119.8(3)
O7 C76 C75 123.9(3)
N4 C76 C75 116.3(3)
C42 C77 C78 119.0(3)
C42 C77 C75 119.5(3)
C78 C77 C75 121.4(3)
C80 C78 C77 121.2(3)
C80 C78 C79 118.7(3)
C77 C78 C79 120.0(3)
O8 C79 N4 120.2(3)
O8 C79 C78 123.7(3)
N4 C79 C78 116.1(3)
C78 C80 C44 121.3(3)
C78 C80 H10 119.4
C44 C80 H10 119.4
C82 C81 C86 123.4(3)
C82 C81 N1 118.6(3)
C86 C81 N1 117.9(3)
C81 C82 C83 115.9(3)
C81 C82 C87 123.2(3)
C83 C82 C87 120.9(3)
C84 C83 C82 121.6(3)
C84 C83 H11 119.2
C82 C83 H11 119.2
C83 C84 C85 120.8(3)
C83 C84 H12 119.6
C85 C84 H12 119.6
C86 C85 C84 120.6(3)
C86 C85 H13 119.7
C84 C85 H13 119.7
C85 C86 C81 117.5(3)
C85 C86 C90 119.6(3)
C81 C86 C90 122.9(3)
C82 C87 C88 110.8(3)
C82 C87 C89 110.6(3)
C88 C87 C89 110.7(5)
C82 C87 H14 108.2
C88 C87 H14 108.2
C89 C87 H14 108.2
C87 C88 H15 109.5
C87 C88 H16 109.5
H15 C88 H16 109.5
C87 C88 H17 109.5
H15 C88 H17 109.5
H16 C88 H17 109.5
C87 C89 H18 109.5
C87 C89 H19 109.5
H18 C89 H19 109.5
C87 C89 H20 109.5
H18 C89 H20 109.5
H19 C89 H20 109.5
C93 C90 C86 121.6(6)
C86 C90 C92 114.0(5)
C93 C90 C94 108.5(8)
C86 C90 C94 108.3(5)
C86 C90 C91 104.6(5)
C92 C90 C91 104.9(6)
C86 C90 H21 111.0
C92 C90 H21 111.0
C91 C90 H21 111.0
C93 C90 H22 105.8
C86 C90 H22 105.8
C94 C90 H22 105.8
C90 C91 H23 109.5
C90 C91 H24 109.5
H23 C91 H24 109.5
C90 C91 H25 109.5
H23 C91 H25 109.5
H24 C91 H25 109.5
C90 C92 H26 109.5
C90 C92 H27 109.5
H26 C92 H27 109.5
C90 C92 H28 109.5
H26 C92 H28 109.5
H27 C92 H28 109.5
C90 C93 H29 109.5
C90 C93 H30 109.5
H29 C93 H30 109.5
C90 C93 H31 109.5
H29 C93 H31 109.5
H30 C93 H31 109.5
C90 C94 H32 109.5
C90 C94 H33 109.5
H32 C94 H33 109.5
C90 C94 H34 109.5
H32 C94 H34 109.5
H33 C94 H34 109.5
C100 C95 C96 123.7(4)
C100 C95 N2 118.8(5)
C96 C95 N2 117.4(4)
C95 C96 C97 116.1(5)
C95 C96 C101 123.7(4)
C97 C96 C101 120.2(5)
C98 C97 C96 119.8(5)
C98 C97 H35 120.1
C96 C97 H35 120.1
C99 C98 C97 122.2(4)
C99 C98 H36 118.9
C97 C98 H36 118.9
C98 C99 C100 120.2(6)
C98 C99 H37 119.9
C100 C99 H37 119.9
C95 C100 C99 118.1(5)
C95 C100 C104 122.6(3)
C99 C100 C104 119.2(5)
C103 C101 C96 115.7(5)
C103 C101 C102 108.4(6)
C96 C101 C102 111.4(4)
C103 C101 H38 107.0
C96 C101 H38 107.0
C102 C101 H38 107.0
C101 C102 H39 109.5
C101 C102 H40 109.5
H39 C102 H40 109.5
C101 C102 H41 109.5
H39 C102 H41 109.5
H40 C102 H41 109.5
C101 C103 H42 109.5
C101 C103 H43 109.5
H42 C103 H43 109.5
C101 C103 H44 109.5
H42 C103 H44 109.5
H43 C103 H44 109.5
C100 C104 C105 112.3(4)
C100 C104 C106 116.7(5)
C105 C104 C106 111.6(6)
C100 C104 H45 105.0
C105 C104 H45 105.0
C106 C104 H45 105.0
C104 C105 H46 109.5
C104 C105 H47 109.5
H46 C105 H47 109.5
C104 C105 H48 109.5
H46 C105 H48 109.5
H47 C105 H48 109.5
C104 C106 H49 109.5
C104 C106 H50 109.5
H49 C106 H50 109.5
C104 C106 H51 109.5
H49 C106 H51 109.5
H50 C106 H51 109.5
C112 C107 C108 123.7(3)
C112 C107 N3 117.3(4)
C108 C107 N3 118.7(4)
C107 C108 C109 117.7(4)
C107 C108 C113 121.7(3)
C109 C108 C113 120.6(4)
C108 C109 C110 119.3(4)
C108 C109 H52 120.4
C110 C109 H52 120.4
C111 C110 C109 121.1(3)
C111 C110 H53 119.5
C109 C110 H53 119.5
C110 C111 C112 121.6(4)
C110 C111 H54 119.2
C112 C111 H54 119.2
C107 C112 C111 116.6(4)
C107 C112 C118 123.9(3)
C111 C112 C118 119.5(4)
C115 C113 C114 120.0(8)
C115 C113 C108 110.8(7)
C114 C113 C108 106.3(6)
C108 C113 C116 111.7(6)
C108 C113 C117 116.5(6)
C116 C113 C117 103.0(8)
C115 C113 H55 106.3
C114 C113 H55 106.3
C108 C113 H55 106.3
C108 C113 H56 108.5
C116 C113 H56 108.5
C117 C113 H56 108.5
C113 C114 H57 109.5
C113 C114 H58 109.5
H57 C114 H58 109.5
C113 C114 H59 109.5
H57 C114 H59 109.5
H58 C114 H59 109.5
C113 C115 H60 109.5
C113 C115 H61 109.5
H60 C115 H61 109.5
C113 C115 H62 109.5
H60 C115 H62 109.5
H61 C115 H62 109.5
C113 C116 H63 109.5
C113 C116 H64 109.5
H63 C116 H64 109.5
C113 C116 H65 109.5
H63 C116 H65 109.5
H64 C116 H65 109.5
C113 C117 H66 109.5
C113 C117 H67 109.5
H66 C117 H67 109.5
C113 C117 H68 109.5
H66 C117 H68 109.5
H67 C117 H68 109.5
C120 C118 C112 112.5(4)
C120 C118 C119 111.9(5)
C112 C118 C119 112.9(4)
C120 C118 H69 106.3
C112 C118 H69 106.3
C119 C118 H69 106.3
C118 C119 H70 109.5
C118 C119 H71 109.5
H70 C119 H71 109.5
C118 C119 H72 109.5
H70 C119 H72 109.5
H71 C119 H72 109.5
C118 C120 H73 109.5
C118 C120 H74 109.5
H73 C120 H74 109.5
C118 C120 H75 109.5
H73 C120 H75 109.5
H74 C120 H75 109.5
C122 C121 N4 118.7(5)
C122 C121 C126 124.9(5)
N4 C121 C126 116.4(5)
C127 C122 C121 122.2(6)
C127 C122 C123 121.1(8)
C121 C122 C123 116.7(7)
C124 C123 C122 117.8(8)
C124 C123 H76 121.1
C122 C123 H76 121.1
C123 C124 C125 126.5(7)
C123 C124 H77 116.8
C125 C124 H77 116.8
C124 C125 C126 121.5(7)
C124 C125 H78 119.3
C126 C125 H78 119.3
C125 C126 C130 123.6(6)
C125 C126 C121 112.6(6)
C130 C126 C121 123.8(4)
C122 C127 C129 120.8(8)
C122 C127 C128 122.4(9)
C129 C127 C128 103.1(8)
C122 C127 H79 102.4
C129 C127 H79 102.4
C128 C127 H79 102.4
C127 C128 H80 109.5
C127 C128 H81 109.5
H80 C128 H81 109.5
C127 C128 H82 109.5
H80 C128 H82 109.5
H81 C128 H82 109.5
C127 C129 H83 109.5
C127 C129 H84 109.5
H83 C129 H84 109.5
C127 C129 H85 109.5
H83 C129 H85 109.5
H84 C129 H85 109.5
C126 C130 C132 109.3(6)
C126 C130 C131 112.5(6)
C132 C130 C131 113.7(6)
C126 C130 H86 107.0
C132 C130 H86 107.0
C131 C130 H86 107.0
C130 C131 H87 109.5
C130 C131 H88 109.5
H87 C131 H88 109.5
C130 C131 H89 109.5
H87 C131 H89 109.5
H88 C131 H89 109.5
C130 C132 H90 109.5
C130 C132 H91 109.5
H90 C132 H91 109.5
C130 C132 H92 109.5
H90 C132 H92 109.5
H91 C132 H92 109.5
C138 C133 C134 122.0(3)
C138 C133 N5 118.9(3)
C134 C133 N5 119.1(3)
C133 C134 C135 116.5(5)
C133 C134 C139 123.1(7)
C135 C134 C139 115.7(8)
C133 C134 C142 120.3(4)
C135 C134 C142 122.2(5)
C136 C135 C134 122.3(5)
C136 C135 H93 118.9
C134 C135 H93 118.9
C135 C136 C137 119.7(4)
C135 C136 H94 120.2
C137 C136 H94 120.2
C136 C137 C138 121.8(4)
C136 C137 H95 119.1
C138 C137 H95 119.1
C137 C138 C133 117.6(4)
C137 C138 C145 120.9(4)
C133 C138 C145 121.5(3)
C134 C139 C140 125.5(16)
C134 C139 C141 100.1(12)
C140 C139 C141 110.4(14)
C134 C139 H96 106.5
C140 C139 H96 106.5
C141 C139 H96 106.5
C139 C140 H97 109.5
C139 C140 H98 109.5
H97 C140 H98 109.5
C139 C140 H99 109.5
H97 C140 H99 109.5
H98 C140 H99 109.5
C139 C141 H100 109.5
C139 C141 H101 109.5
H100 C141 H101 109.5
C139 C141 H102 109.5
H100 C141 H102 109.5
H101 C141 H102 109.5
C143 C142 C144 102.9(9)
C143 C142 C134 110.8(8)
C144 C142 C134 113.9(7)
C143 C142 H103 109.7
C144 C142 H103 109.7
C134 C142 H103 109.7
C142 C143 H104 109.5
C142 C143 H105 109.5
H104 C143 H105 109.5
C142 C143 H106 109.5
H104 C143 H106 109.5
H105 C143 H106 109.5
C142 C144 H107 109.5
C142 C144 H108 109.5
H107 C144 H108 109.5
C142 C144 H109 109.5
H107 C144 H109 109.5
H108 C144 H109 109.5
C147 C145 C138 117.4(9)
C148 C145 C138 118.2(8)
C147 C145 C146 111.8(8)
C138 C145 C146 99.7(11)
C148 C145 C149 108.0(6)
C138 C145 C149 109.1(5)
C147 C145 H110 109.1
C138 C145 H110 109.1
C146 C145 H110 109.1
C148 C145 H111 107.0
C138 C145 H111 107.0
C149 C145 H111 107.0
C145 C146 H112 109.5
C145 C146 H113 109.5
H112 C146 H113 109.5
C145 C146 H114 109.5
H112 C146 H114 109.5
H113 C146 H114 109.5
C145 C147 H115 109.5
C145 C147 H116 109.5
H115 C147 H116 109.5
C145 C147 H117 109.5
H115 C147 H117 109.5
H116 C147 H117 109.5
C145 C148 H118 109.5
C145 C148 H119 109.5
H118 C148 H119 109.5
C145 C148 H120 109.5
H118 C148 H120 109.5
H119 C148 H120 109.5
C145 C149 H121 109.5
C145 C149 H122 109.5
H121 C149 H122 109.5
C145 C149 H123 109.5
H121 C149 H123 109.5
H122 C149 H123 109.5

loop_
_geom_bond_atom_site_label_1
_geom_bond_atom_site_label_2
_geom_bond_distance
O1 C55 1.211(4)
O2 C58 1.210(4)
O3 C62 1.205(4)
O4 C65 1.198(5)
O5 C69 1.231(4)
O6 C72 1.217(4)
O7 C76 1.194(5)
O8 C79 1.205(4)
O9 C48 1.201(4)
O10 C51 1.205(4)
N1 C58 1.394(4)
N1 C55 1.413(4)
N1 C81 1.453(4)
N2 C65 1.392(5)
N2 C62 1.405(4)
N2 C95 1.454(5)
N3 C69 1.398(4)
N3 C72 1.408(4)
N3 C107 1.458(4)
N4 C76 1.409(5)
N4 C79 1.413(4)
N4 C121 1.451(5)
N5 C48 1.395(4)
N5 C51 1.415(4)
N5 C133 1.451(4)
C1 C9 1.390(4)
C1 C5 1.411(4)
C1 C2 1.424(4)
C2 C12 1.381(4)
C2 C3 1.408(4)
C3 C15 1.379(4)
C3 C4 1.423(4)
C4 C18 1.384(4)
C4 C5 1.418(4)
C5 C6 1.377(4)
C6 C7 1.428(4)
C6 C20 1.447(4)
C7 C23 1.409(4)
C7 C8 1.419(4)
C8 C26 1.423(4)
C8 C9 1.442(4)
C9 C10 1.420(4)
C10 C11 1.414(4)
C10 C28 1.425(4)
C11 C31 1.432(4)
C11 C12 1.433(4)
C12 C13 1.440(4)
C13 C33 1.406(4)
C13 C14 1.412(4)
C14 C15 1.423(4)
C14 C36 1.424(4)
C15 C16 1.432(4)
C16 C38 1.424(4)
C16 C17 1.424(4)
C17 C41 1.431(4)
C17 C18 1.434(4)
C18 C19 1.436(4)
C19 C20 1.408(4)
C19 C43 1.428(4)
C20 C21 1.413(4)
C21 C45 1.421(4)
C21 C22 1.433(4)
C22 C49 1.397(4)
C22 C23 1.444(4)
C23 C24 1.410(4)
C24 C52 1.429(4)
C24 C25 1.458(4)
C25 C53 1.396(4)
C25 C26 1.429(4)
C26 C27 1.428(4)
C27 C56 1.402(4)
C27 C28 1.444(4)
C28 C29 1.412(4)
C29 C59 1.433(4)
C29 C30 1.463(4)
C30 C31 1.398(4)
C30 C60 1.422(4)
C31 C32 1.436(4)
C32 C63 1.403(5)
C32 C33 1.443(4)
C33 C34 1.427(4)
C34 C66 1.419(4)
C34 C35 1.452(4)
C35 C67 1.403(4)
C35 C36 1.419(4)
C36 C37 1.441(4)
C37 C70 1.401(4)
C37 C38 1.426(4)
C38 C39 1.412(4)
C39 C73 1.426(4)
C39 C40 1.456(4)
C40 C74 1.399(5)
C40 C41 1.417(4)
C41 C42 1.428(4)
C42 C77 1.406(5)
C42 C43 1.427(4)
C43 C44 1.416(4)
C44 C80 1.406(5)
C44 C45 1.468(4)
C45 C46 1.410(4)
C46 C47 1.357(4)
C46 H1 0.9300
C47 C49 1.405(5)
C47 C48 1.494(4)
C49 C50 1.427(4)
C50 C52 1.378(4)
C50 C51 1.476(4)
C52 H2 0.9300
C53 C54 1.393(4)
C53 H3 0.9300
C54 C56 1.400(4)
C54 C55 1.481(4)
C56 C57 1.437(4)
C57 C59 1.371(4)
C57 C58 1.489(4)
C59 H4 0.9300
C60 C61 1.382(4)
C60 H5 0.9300
C61 C63 1.434(4)
C61 C62 1.483(5)
C63 C64 1.418(5)
C64 C66 1.361(5)
C64 C65 1.493(5)
C66 H6 0.9300
C67 C68 1.387(4)
C67 H7 0.9300
C68 C70 1.393(4)
C68 C69 1.464(4)
C70 C71 1.425(4)
C71 C73 1.386(4)
C71 C72 1.493(4)
C73 H8 0.9300
C74 C75 1.385(4)
C74 H9 0.9300
C75 C77 1.417(4)
C75 C76 1.479(5)
C77 C78 1.417(4)
C78 C80 1.370(4)
C78 C79 1.484(5)
C80 H10 0.9300
C81 C82 1.398(5)
C81 C86 1.406(5)
C82 C83 1.418(5)
C82 C87 1.494(5)
C83 C84 1.361(5)
C83 H11 0.9300
C84 C85 1.389(6)
C84 H12 0.9300
C85 C86 1.389(5)
C85 H13 0.9300
C86 C90 1.498(6)
C87 C88 1.522(6)
C87 C89 1.544(6)
C87 H14 0.9800
C88 H15 0.9600
C88 H16 0.9600
C88 H17 0.9600
C89 H18 0.9600
C89 H19 0.9600
C89 H20 0.9600
C90 C93 1.434(10)
C90 C92 1.523(9)
C90 C94 1.629(11)
C90 C91 1.633(10)
C90 H21 0.9800
C90 H22 0.9800
C91 H23 0.9600
C91 H24 0.9600
C91 H25 0.9600
C92 H26 0.9600
C92 H27 0.9600
C92 H28 0.9600
C93 H29 0.9600
C93 H30 0.9600
C93 H31 0.9600
C94 H32 0.9600
C94 H33 0.9600
C94 H34 0.9600
C95 C100 1.381(7)
C95 C96 1.410(8)
C96 C97 1.417(6)
C96 C101 1.505(8)
C97 C98 1.390(9)
C97 H35 0.9300
C98 C99 1.362(9)
C98 H36 0.9300
C99 C100 1.393(5)
C99 H37 0.9300
C100 C104 1.523(8)
C101 C103 1.500(8)
C101 C102 1.576(7)
C101 H38 0.9800
C102 H39 0.9600
C102 H40 0.9600
C102 H41 0.9600
C103 H42 0.9600
C103 H43 0.9600
C103 H44 0.9600
C104 C105 1.523(8)
C104 C106 1.537(7)
C104 H45 0.9800
C105 H46 0.9600
C105 H47 0.9600
C105 H48 0.9600
C106 H49 0.9600
C106 H50 0.9600
C106 H51 0.9600
C107 C112 1.378(6)
C107 C108 1.391(6)
C108 C109 1.393(5)
C108 C113 1.527(7)
C109 C110 1.415(7)
C109 H52 0.9300
C110 C111 1.331(7)
C110 H53 0.9300
C111 C112 1.415(4)
C111 H54 0.9300
C112 C118 1.516(6)
C113 C115 1.436(15)
C113 C114 1.473(12)
C113 C116 1.616(14)
C113 C117 1.618(16)
C113 H55 0.9800
C113 H56 0.9800
C114 H57 0.9600
C114 H58 0.9600
C114 H59 0.9600
C115 H60 0.9600
C115 H61 0.9600
C115 H62 0.9600
C116 H63 0.9600
C116 H64 0.9600
C116 H65 0.9600
C117 H66 0.9600
C117 H67 0.9600
C117 H68 0.9600
C118 C120 1.493(6)
C118 C119 1.545(7)
C118 H69 0.9800
C119 H70 0.9600
C119 H71 0.9600
C119 H72 0.9600
C120 H73 0.9600
C120 H74 0.9600
C120 H75 0.9600
C121 C122 1.383(9)
C121 C126 1.468(8)
C122 C127 1.372(10)
C122 C123 1.446(9)
C123 C124 1.332(11)
C123 H76 0.9300
C124 C125 1.337(10)
C124 H77 0.9300
C125 C126 1.419(7)
C125 H78 0.9300
C126 C130 1.441(8)
C127 C129 1.602(11)
C127 C128 1.612(10)
C127 H79 0.9800
C128 H80 0.9600
C128 H81 0.9600
C128 H82 0.9600
C129 H83 0.9600
C129 H84 0.9600
C129 H85 0.9600
C130 C132 1.574(8)
C130 C131 1.591(8)
C130 H86 0.9800
C131 H87 0.9600
C131 H88 0.9600
C131 H89 0.9600
C132 H90 0.9600
C132 H91 0.9600
C132 H92 0.9600
C133 C138 1.390(5)
C133 C134 1.399(6)
C134 C135 1.401(6)
C134 C139 1.439(16)
C134 C142 1.553(10)
C135 C136 1.354(8)
C135 H93 0.9300
C136 C137 1.361(8)
C136 H94 0.9300
C137 C138 1.387(5)
C137 H95 0.9300
C138 C145 1.522(6)
C139 C140 1.46(2)
C139 C141 1.57(3)
C139 H96 0.9800
C140 H97 0.9600
C140 H98 0.9600
C140 H99 0.9600
C141 H100 0.9600
C141 H101 0.9600
C141 H102 0.9600
C142 C143 1.499(13)
C142 C144 1.539(14)
C142 H103 0.9800
C143 H104 0.9600
C143 H105 0.9600
C143 H106 0.9600
C144 H107 0.9600
C144 H108 0.9600
C144 H109 0.9600
C145 C147 1.511(13)
C145 C148 1.511(9)
C145 C146 1.535(13)
C145 C149 1.577(11)
C145 H110 0.9800
C145 H111 0.9800
C146 H112 0.9600
C146 H113 0.9600
C146 H114 0.9600
C147 H115 0.9600
C147 H116 0.9600
C147 H117 0.9600
C148 H118 0.9600
C148 H119 0.9600
C148 H120 0.9600
C149 H121 0.9600
C149 H122 0.9600
C149 H123 0.9600

loop_
_geom_torsion_atom_site_label_1
_geom_torsion_atom_site_label_2
_geom_torsion_atom_site_label_3
_geom_torsion_atom_site_label_4
_geom_torsion
C9 C1 C2 C12 0.9(4)
C5 C1 C2 C12 146.7(3)
C9 C1 C2 C3 -146.7(3)
C5 C1 C2 C3 -0.8(3)
C12 C2 C3 C15 -0.4(4)
C1 C2 C3 C15 147.1(3)
C12 C2 C3 C4 -146.3(3)
C1 C2 C3 C4 1.2(3)
C15 C3 C4 C18 -0.8(4)
C2 C3 C4 C18 145.2(3)
C15 C3 C4 C5 -147.1(3)
C2 C3 C4 C5 -1.1(3)
C9 C1 C5 C6 -1.3(4)
C2 C1 C5 C6 -146.4(3)
C9 C1 C5 C4 145.3(3)
C2 C1 C5 C4 0.2(3)
C18 C4 C5 C6 0.6(4)
C3 C4 C5 C6 146.8(3)
C18 C4 C5 C1 -145.6(3)
C3 C4 C5 C1 0.5(3)
C1 C5 C6 C7 -10.0(4)
C4 C5 C6 C7 -152.2(3)
C1 C5 C6 C20 151.4(2)
C4 C5 C6 C20 9.2(4)
C5 C6 C7 C23 179.0(2)
C20 C6 C7 C23 18.1(4)
C5 C6 C7 C8 10.6(4)
C20 C6 C7 C8 -150.3(3)
C23 C7 C8 C26 -1.5(4)
C6 C7 C8 C26 166.9(2)
C23 C7 C8 C9 -168.6(2)
C6 C7 C8 C9 -0.3(4)
C5 C1 C9 C10 -149.4(3)
C2 C1 C9 C10 -8.6(4)
C5 C1 C9 C8 11.4(4)
C2 C1 C9 C8 152.2(3)
C7 C8 C9 C1 -10.5(4)
C26 C8 C9 C1 -177.8(2)
C7 C8 C9 C10 150.0(3)
C26 C8 C9 C10 -17.3(4)
C1 C9 C10 C11 8.1(4)
C8 C9 C10 C11 -151.9(3)
C1 C9 C10 C28 174.7(3)
C8 C9 C10 C28 14.7(4)
C9 C10 C11 C31 166.6(3)
C28 C10 C11 C31 0.2(4)
C9 C10 C11 C12 0.0(4)
C28 C10 C11 C12 -166.4(3)
C3 C2 C12 C11 150.7(3)
C1 C2 C12 C11 7.2(4)
C3 C2 C12 C13 -9.8(4)
C1 C2 C12 C13 -153.4(3)
C10 C11 C12 C2 -7.6(4)
C31 C11 C12 C2 -174.3(3)
C10 C11 C12 C13 152.3(3)
C31 C11 C12 C13 -14.3(4)
C2 C12 C13 C33 176.7(3)
C11 C12 C13 C33 16.7(4)
C2 C12 C13 C14 9.3(4)
C11 C12 C13 C14 -150.7(3)
C33 C13 C14 C15 -166.1(3)
C12 C13 C14 C15 1.1(4)
C33 C13 C14 C36 1.1(4)
C12 C13 C14 C36 168.3(3)
C2 C3 C15 C14 11.0(4)
C4 C3 C15 C14 152.4(3)
C2 C3 C15 C16 -150.0(3)
C4 C3 C15 C16 -8.6(4)
C13 C14 C15 C3 -11.2(4)
C36 C14 C15 C3 -178.5(2)
C13 C14 C15 C16 149.4(3)
C36 C14 C15 C16 -17.9(4)
C3 C15 C16 C38 177.3(3)
C14 C15 C16 C38 16.9(4)
C3 C15 C16 C17 9.4(4)
C14 C15 C16 C17 -151.0(3)
C38 C16 C17 C41 -2.8(4)
C15 C16 C17 C41 165.0(3)
C38 C16 C17 C18 -168.9(2)
C15 C16 C17 C18 -1.1(4)
C5 C4 C18 C17 151.0(3)
C3 C4 C18 C17 9.2(4)
C5 C4 C18 C19 -9.8(4)
C3 C4 C18 C19 -151.6(3)
C16 C17 C18 C4 -8.1(4)
C41 C17 C18 C4 -174.3(2)
C16 C17 C18 C19 152.1(3)
C41 C17 C18 C19 -14.1(4)
C4 C18 C19 C20 9.1(4)
C17 C18 C19 C20 -151.3(3)
C4 C18 C19 C43 174.9(2)
C17 C18 C19 C43 14.5(4)
C43 C19 C20 C21 2.4(4)
C18 C19 C20 C21 168.1(2)
C43 C19 C20 C6 -165.1(2)
C18 C19 C20 C6 0.7(4)
C5 C6 C20 C19 -9.7(4)
C7 C6 C20 C19 151.4(3)
C5 C6 C20 C21 -177.5(2)
C7 C6 C20 C21 -16.3(4)
C19 C20 C21 C45 10.0(4)
C6 C20 C21 C45 177.7(2)
C19 C20 C21 C22 -165.4(2)
C6 C20 C21 C22 2.2(4)
C20 C21 C22 C49 -177.4(2)
C45 C21 C22 C49 7.1(4)
C20 C21 C22 C23 10.2(4)
C45 C21 C22 C23 -165.3(2)
C8 C7 C23 C24 -10.0(4)
C6 C7 C23 C24 -178.3(2)
C8 C7 C23 C22 162.9(2)
C6 C7 C23 C22 -5.5(4)
C49 C22 C23 C7 179.1(2)
C21 C22 C23 C7 -8.6(4)
C49 C22 C23 C24 -8.1(4)
C21 C22 C23 C24 164.3(3)
C7 C23 C24 C52 -174.9(2)
C22 C23 C24 C52 12.4(4)
C7 C23 C24 C25 10.6(4)
C22 C23 C24 C25 -162.1(2)
C23 C24 C25 C53 171.7(3)
C52 C24 C25 C53 -2.4(4)
C23 C24 C25 C26 0.1(4)
C52 C24 C25 C26 -174.0(3)
C7 C8 C26 C27 -161.2(2)
C9 C8 C26 C27 6.2(4)
C7 C8 C26 C25 12.1(4)
C9 C8 C26 C25 179.5(2)
C53 C25 C26 C8 176.5(3)
C24 C25 C26 C8 -11.3(4)
C53 C25 C26 C27 -10.3(4)
C24 C25 C26 C27 161.8(3)
C8 C26 C27 C56 178.3(3)
C25 C26 C27 C56 5.1(4)
C8 C26 C27 C28 7.1(4)
C25 C26 C27 C28 -166.1(3)
C11 C10 C28 C29 -9.5(4)
C9 C10 C28 C29 -176.0(3)
C11 C10 C28 C27 165.4(3)
C9 C10 C28 C27 -1.1(4)
C56 C27 C28 C29 -6.0(4)
C26 C27 C28 C29 165.1(3)
C56 C27 C28 C10 179.1(3)
C26 C27 C28 C10 -9.8(4)
C10 C28 C29 C59 -176.5(3)
C27 C28 C29 C59 8.8(5)
C10 C28 C29 C30 8.6(5)
C27 C28 C29 C30 -166.2(3)
C28 C29 C30 C31 1.5(5)
C59 C29 C30 C31 -173.2(3)
C28 C29 C30 C60 174.7(3)
C59 C29 C30 C60 0.0(5)
C60 C30 C31 C11 175.8(3)
C29 C30 C31 C11 -10.8(5)
C60 C30 C31 C32 -8.4(5)
C29 C30 C31 C32 165.0(3)
C10 C11 C31 C30 10.0(5)
C12 C11 C31 C30 176.8(3)
C10 C11 C31 C32 -165.9(3)
C12 C11 C31 C32 0.9(4)
C30 C31 C32 C63 5.8(5)
C11 C31 C32 C63 -178.4(3)
C30 C31 C32 C33 -165.6(3)
C11 C31 C32 C33 10.3(5)
C14 C13 C33 C34 -12.7(4)
C12 C13 C33 C34 180.0(3)
C14 C13 C33 C32 161.9(3)
C12 C13 C33 C32 -5.3(4)
C63 C32 C33 C13 -179.4(3)
C31 C32 C33 C13 -8.1(5)
C63 C32 C33 C34 -4.7(5)
C31 C32 C33 C34 166.6(3)
C13 C33 C34 C66 -177.0(3)
C32 C33 C34 C66 8.4(5)
C13 C33 C34 C35 12.4(4)
C32 C33 C34 C35 -162.2(3)
C66 C34 C35 C67 3.3(5)
C33 C34 C35 C67 173.3(3)
C66 C34 C35 C36 -170.6(3)
C33 C34 C35 C36 -0.6(4)
C67 C35 C36 C14 174.9(3)
C34 C35 C36 C14 -10.9(4)
C67 C35 C36 C37 -12.8(4)
C34 C35 C36 C37 161.4(3)
C13 C14 C36 C35 10.9(4)
C15 C14 C36 C35 178.3(3)
C13 C14 C36 C37 -161.6(3)
C15 C14 C36 C37 5.9(4)
C35 C36 C37 C70 6.0(4)
C14 C36 C37 C70 178.4(3)
C35 C36 C37 C38 -165.2(3)
C14 C36 C37 C38 7.1(4)
C17 C16 C38 C39 -7.4(4)
C15 C16 C38 C39 -175.3(3)
C17 C16 C38 C37 164.3(3)
C15 C16 C38 C37 -3.6(4)
C70 C37 C38 C39 -7.6(4)
C36 C37 C38 C39 163.4(3)
C70 C37 C38 C16 -179.3(3)
C36 C37 C38 C16 -8.2(4)
C16 C38 C39 C73 -176.7(3)
C37 C38 C39 C73 11.8(4)
C16 C38 C39 C40 8.3(4)
C37 C38 C39 C40 -163.2(3)
C38 C39 C40 C74 173.3(3)
C73 C39 C40 C74 -1.6(5)
C38 C39 C40 C41 0.9(4)
C73 C39 C40 C41 -173.9(3)
C74 C40 C41 C42 -8.5(4)
C39 C40 C41 C42 164.2(3)
C74 C40 C41 C17 176.3(3)
C39 C40 C41 C17 -11.0(4)
C16 C17 C41 C40 11.9(4)
C18 C17 C41 C40 178.1(2)
C16 C17 C41 C42 -163.4(3)
C18 C17 C41 C42 2.8(4)
C40 C41 C42 C77 3.8(4)
C17 C41 C42 C77 179.0(3)
C40 C41 C42 C43 -167.2(3)
C17 C41 C42 C43 8.0(4)
C77 C42 C43 C44 -4.1(4)
C41 C42 C43 C44 166.9(3)
C77 C42 C43 C19 -178.5(3)
C41 C42 C43 C19 -7.6(4)
C20 C19 C43 C44 -12.2(4)
C18 C19 C43 C44 -178.2(2)
C20 C19 C43 C42 162.3(3)
C18 C19 C43 C42 -3.6(4)
C42 C43 C44 C80 8.2(4)
C19 C43 C44 C80 -177.3(3)
C42 C43 C44 C45 -164.8(3)
C19 C43 C44 C45 9.6(4)
C20 C21 C45 C46 172.7(3)
C22 C21 C45 C46 -11.8(4)
C20 C21 C45 C44 -12.4(4)
C22 C21 C45 C44 163.1(2)
C80 C44 C45 C46 4.3(5)
C43 C44 C45 C46 177.1(3)
C80 C44 C45 C21 -170.2(3)
C43 C44 C45 C21 2.6(4)
C21 C45 C46 C47 7.1(4)
C44 C45 C46 C47 -167.4(3)
C45 C46 C47 C49 2.5(5)
C45 C46 C47 C48 -178.4(3)
C51 N5 C48 O9 -178.0(3)
C133 N5 C48 O9 4.4(5)
C51 N5 C48 C47 2.2(5)
C133 N5 C48 C47 -175.4(3)
C46 C47 C48 O9 5.3(5)
C49 C47 C48 O9 -175.6(3)
C46 C47 C48 N5 -174.9(3)
C49 C47 C48 N5 4.2(4)
C21 C22 C49 C47 2.6(4)
C23 C22 C49 C47 175.1(2)
C21 C22 C49 C50 -174.5(2)
C23 C22 C49 C50 -2.0(4)
C46 C47 C49 C22 -7.5(4)
C48 C47 C49 C22 173.5(3)
C46 C47 C49 C50 169.6(3)
C48 C47 C49 C50 -9.5(4)
C22 C49 C50 C52 7.6(4)
C47 C49 C50 C52 -169.4(3)
C22 C49 C50 C51 -174.6(3)
C47 C49 C50 C51 8.3(4)
C48 N5 C51 O10 178.3(3)
C133 N5 C51 O10 -4.1(5)
C48 N5 C51 C50 -3.3(5)
C133 N5 C51 C50 174.3(3)
C52 C50 C51 O10 -5.8(5)
C49 C50 C51 O10 176.4(3)
C52 C50 C51 N5 175.9(3)
C49 C50 C51 N5 -2.0(4)
C49 C50 C52 C24 -3.1(4)
C51 C50 C52 C24 179.1(3)
C23 C24 C52 C50 -6.8(4)
C25 C24 C52 C50 167.4(3)
C26 C25 C53 C54 6.1(4)
C24 C25 C53 C54 -165.6(3)
C25 C53 C54 C56 3.4(5)
C25 C53 C54 C55 178.0(3)
C58 N1 C55 O1 -176.3(3)
C81 N1 C55 O1 5.0(5)
C58 N1 C55 C54 3.6(5)
C81 N1 C55 C54 -175.1(3)
C53 C54 C55 O1 6.9(5)
C56 C54 C55 O1 -178.5(3)
C53 C54 C55 N1 -173.0(3)
C56 C54 C55 N1 1.6(4)
C53 C54 C56 C27 -8.9(4)
C55 C54 C56 C27 176.6(3)
C53 C54 C56 C57 168.7(3)
C55 C54 C56 C57 -5.9(4)
C26 C27 C56 C54 4.6(4)
C28 C27 C56 C54 176.0(3)
C26 C27 C56 C57 -173.0(3)
C28 C27 C56 C57 -1.6(4)
C54 C56 C57 C59 -171.1(3)
C27 C56 C57 C59 6.5(5)
C54 C56 C57 C58 5.2(4)
C27 C56 C57 C58 -177.2(3)
C55 N1 C58 O2 176.4(3)
C81 N1 C58 O2 -4.9(5)
C55 N1 C58 C57 -4.3(5)
C81 N1 C58 C57 174.4(3)
C59 C57 C58 O2 -4.6(5)
C56 C57 C58 O2 179.1(3)
C59 C57 C58 N1 176.1(3)
C56 C57 C58 N1 -0.2(4)
C56 C57 C59 C29 -3.7(5)
C58 C57 C59 C29 -179.9(3)
C28 C29 C59 C57 -3.9(5)
C30 C29 C59 C57 170.8(3)
C31 C30 C60 C61 4.3(6)
C29 C30 C60 C61 -169.0(4)
C30 C60 C61 C63 2.5(6)
C30 C60 C61 C62 179.2(4)
C65 N2 C62 O3 -178.9(5)
C95 N2 C62 O3 4.6(8)
C65 N2 C62 C61 0.1(8)
C95 N2 C62 C61 -176.3(4)
C60 C61 C62 O3 5.5(8)
C63 C61 C62 O3 -177.8(5)
C60 C61 C62 N2 -173.5(4)
C63 C61 C62 N2 3.2(7)
C31 C32 C63 C64 -174.4(3)
C33 C32 C63 C64 -2.9(5)
C31 C32 C63 C61 1.2(6)
C33 C32 C63 C61 172.7(3)
C60 C61 C63 C32 -5.2(6)
C62 C61 C63 C32 178.1(4)
C60 C61 C63 C64 170.2(4)
C62 C61 C63 C64 -6.5(6)
C32 C63 C64 C66 6.9(6)
C61 C63 C64 C66 -168.6(4)
C32 C63 C64 C65 -178.1(4)
C61 C63 C64 C65 6.4(6)
C62 N2 C65 O4 178.7(5)
C95 N2 C65 O4 -4.7(8)
C62 N2 C65 C64 -0.2(8)
C95 N2 C65 C64 176.4(4)
C66 C64 C65 O4 -6.8(8)
C63 C64 C65 O4 178.1(5)
C66 C64 C65 N2 172.1(4)
C63 C64 C65 N2 -3.0(7)
C63 C64 C66 C34 -3.1(6)
C65 C64 C66 C34 -178.1(4)
C33 C34 C66 C64 -4.5(5)
C35 C34 C66 C64 165.7(4)
C36 C35 C67 C68 9.6(5)
C34 C35 C67 C68 -164.4(3)
C35 C67 C68 C70 0.6(5)
C35 C67 C68 C69 -179.1(4)
C72 N3 C69 O5 170.5(5)
C107 N3 C69 O5 -4.6(7)
C72 N3 C69 C68 -5.8(7)
C107 N3 C69 C68 179.0(4)
C67 C68 C69 O5 14.6(7)
C70 C68 C69 O5 -165.0(5)
C67 C68 C69 N3 -169.1(4)
C70 C68 C69 N3 11.2(6)
C67 C68 C70 C37 -7.7(5)
C69 C68 C70 C37 171.9(3)
C67 C68 C70 C71 169.2(3)
C69 C68 C70 C71 -11.1(6)
C38 C37 C70 C68 175.6(3)
C36 C37 C70 C68 4.3(5)
C38 C37 C70 C71 -1.4(5)
C36 C37 C70 C71 -172.7(3)
C68 C70 C71 C73 -170.7(3)
C37 C70 C71 C73 6.3(5)
C68 C70 C71 C72 5.3(5)
C37 C70 C71 C72 -177.7(3)
C69 N3 C72 O6 -179.3(4)
C107 N3 C72 O6 -4.2(6)
C69 N3 C72 C71 0.3(6)
C107 N3 C72 C71 175.4(3)
C73 C71 C72 O6 -4.0(6)
C70 C71 C72 O6 179.8(4)
C73 C71 C72 N3 176.4(3)
C70 C71 C72 N3 0.2(5)
C70 C71 C73 C39 -2.0(5)
C72 C71 C73 C39 -178.0(3)
C38 C39 C73 C71 -7.0(5)
C40 C39 C73 C71 167.9(3)
C41 C40 C74 C75 5.9(5)
C39 C40 C74 C75 -166.5(3)
C40 C74 C75 C77 1.2(5)
C40 C74 C75 C76 176.5(3)
C79 N4 C76 O7 177.4(5)
C121 N4 C76 O7 4.8(7)
C79 N4 C76 C75 -4.4(7)
C121 N4 C76 C75 -177.0(4)
C74 C75 C76 O7 6.6(7)
C77 C75 C76 O7 -178.0(4)
C74 C75 C76 N4 -171.5(4)
C77 C75 C76 N4 3.8(6)
C43 C42 C77 C78 -2.5(5)
C41 C42 C77 C78 -173.7(3)
C43 C42 C77 C75 174.8(3)
C41 C42 C77 C75 3.5(5)
C74 C75 C77 C42 -6.0(5)
C76 C75 C77 C42 178.7(3)
C74 C75 C77 C78 171.1(3)
C76 C75 C77 C78 -4.1(5)
C42 C77 C78 C80 4.9(5)
C75 C77 C78 C80 -172.3(3)
C42 C77 C78 C79 -178.4(3)
C75 C77 C78 C79 4.5(5)
C76 N4 C79 O8 -175.9(4)
C121 N4 C79 O8 -3.3(7)
C76 N4 C79 C78 4.7(6)
C121 N4 C79 C78 177.4(4)
C80 C78 C79 O8 -7.0(6)
C77 C78 C79 O8 176.2(4)
C80 C78 C79 N4 172.3(3)
C77 C78 C79 N4 -4.5(5)
C77 C78 C80 C44 -0.6(5)
C79 C78 C80 C44 -177.4(3)
C43 C44 C80 C78 -5.9(5)
C45 C44 C80 C78 166.9(3)
C58 N1 C81 C82 95.2(4)
C55 N1 C81 C82 -86.0(4)
C58 N1 C81 C86 -88.8(4)
C55 N1 C81 C86 90.0(4)
C86 C81 C82 C83 2.4(5)
N1 C81 C82 C83 178.1(3)
C86 C81 C82 C87 -177.7(3)
N1 C81 C82 C87 -1.9(5)
C81 C82 C83 C84 -3.7(5)
C87 C82 C83 C84 176.4(4)
C82 C83 C84 C85 4.1(6)
C83 C84 C85 C86 -2.9(6)
C84 C85 C86 C81 1.6(6)
C84 C85 C86 C90 -179.8(4)
C82 C81 C86 C85 -1.4(5)
N1 C81 C86 C85 -177.2(3)
C82 C81 C86 C90 180.0(4)
N1 C81 C86 C90 4.2(5)
C81 C82 C87 C88 129.3(5)
C83 C82 C87 C88 -50.7(6)
C81 C82 C87 C89 -107.6(4)
C83 C82 C87 C89 72.4(5)
C85 C86 C90 C93 46.5(9)
C81 C86 C90 C93 -134.9(8)
C85 C86 C90 C92 -38.3(7)
C81 C86 C90 C92 140.2(6)
C85 C86 C90 C94 -80.1(7)
C81 C86 C90 C94 98.4(6)
C85 C86 C90 C91 75.7(6)
C81 C86 C90 C91 -105.8(6)
C65 N2 C95 C100 -88.7(5)
C62 N2 C95 C100 88.1(5)
C65 N2 C95 C96 86.9(5)
C62 N2 C95 C96 -96.3(5)
C100 C95 C96 C97 -1.3(5)
N2 C95 C96 C97 -176.7(3)
C100 C95 C96 C101 176.9(4)
N2 C95 C96 C101 1.5(5)
C95 C96 C97 C98 2.0(5)
C101 C96 C97 C98 -176.2(4)
C96 C97 C98 C99 -1.1(6)
C97 C98 C99 C100 -0.7(6)
C96 C95 C100 C99 -0.4(5)
N2 C95 C100 C99 174.9(3)
C96 C95 C100 C104 -177.1(4)
N2 C95 C100 C104 -1.8(5)
C98 C99 C100 C95 1.4(6)
C98 C99 C100 C104 178.3(4)
C95 C96 C101 C103 -129.8(5)
C97 C96 C101 C103 48.4(6)
C95 C96 C101 C102 105.9(5)
C97 C96 C101 C102 -76.0(6)
C95 C100 C104 C105 -106.0(5)
C99 C100 C104 C105 77.3(6)
C95 C100 C104 C106 123.3(5)
C99 C100 C104 C106 -53.4(6)
C69 N3 C107 C112 82.0(5)
C72 N3 C107 C112 -93.5(4)
C69 N3 C107 C108 -91.3(5)
C72 N3 C107 C108 93.2(4)
C112 C107 C108 C109 1.2(6)
N3 C107 C108 C109 174.0(3)
C112 C107 C108 C113 -179.9(4)
N3 C107 C108 C113 -7.1(5)
C107 C108 C109 C110 -1.6(6)
C113 C108 C109 C110 179.5(4)
C108 C109 C110 C111 2.5(6)
C109 C110 C111 C112 -2.8(6)
C108 C107 C112 C111 -1.4(5)
N3 C107 C112 C111 -174.3(3)
C108 C107 C112 C118 -178.7(4)
N3 C107 C112 C118 8.4(5)
C110 C111 C112 C107 2.2(6)
C110 C111 C112 C118 179.6(4)
C107 C108 C113 C115 -146.7(7)
C109 C108 C113 C115 32.1(8)
C107 C108 C113 C114 81.3(8)
C109 C108 C113 C114 -99.8(8)
C107 C108 C113 C116 118.5(9)
C109 C108 C113 C116 -62.7(10)
C107 C108 C113 C117 -123.6(9)
C109 C108 C113 C117 55.2(10)
C107 C112 C118 C120 106.4(4)
C111 C112 C118 C120 -70.8(5)
C107 C112 C118 C119 -125.8(5)
C111 C112 C118 C119 56.9(5)
C76 N4 C121 C122 -89.6(6)
C79 N4 C121 C122 97.2(6)
C76 N4 C121 C126 88.8(5)
C79 N4 C121 C126 -84.5(5)
N4 C121 C122 C127 -2.2(9)
C126 C121 C122 C127 179.6(6)
N4 C121 C122 C123 179.3(5)
C126 C121 C122 C123 1.1(9)
C127 C122 C123 C124 -176.9(7)
C121 C122 C123 C124 1.6(10)
C122 C123 C124 C125 -3.5(12)
C123 C124 C125 C126 2.6(11)
C124 C125 C126 C130 178.9(6)
C124 C125 C126 C121 0.2(8)
C122 C121 C126 C125 -1.9(7)
N4 C121 C126 C125 179.8(4)
C122 C121 C126 C130 179.4(5)
N4 C121 C126 C130 1.1(7)
C121 C122 C127 C129 -100.5(10)
C123 C122 C127 C129 77.9(11)
C121 C122 C127 C128 125.8(10)
C123 C122 C127 C128 -55.8(12)
C125 C126 C130 C132 -51.4(7)
C121 C126 C130 C132 127.2(5)
C125 C126 C130 C131 75.9(7)
C121 C126 C130 C131 -105.6(6)
C48 N5 C133 C138 94.4(4)
C51 N5 C133 C138 -83.5(4)
C48 N5 C133 C134 -83.0(4)
C51 N5 C133 C134 99.1(4)
C138 C133 C134 C135 2.5(7)
N5 C133 C134 C135 179.9(4)
C138 C133 C134 C139 -151.9(11)
N5 C133 C134 C139 25.5(12)
C138 C133 C134 C142 171.2(6)
N5 C133 C134 C142 -11.4(7)
C133 C134 C135 C136 0.8(8)
C139 C134 C135 C136 157.1(10)
C142 C134 C135 C136 -167.7(7)
C134 C135 C136 C137 -1.8(8)
C135 C136 C137 C138 -0.4(7)
C136 C137 C138 C133 3.6(7)
C136 C137 C138 C145 -178.2(4)
C134 C133 C138 C137 -4.6(6)
N5 C133 C138 C137 178.0(4)
C134 C133 C138 C145 177.1(4)
N5 C133 C138 C145 -0.2(6)
C133 C134 C139 C140 105.3(14)
C135 C134 C139 C140 -49.3(18)
C133 C134 C139 C141 -130.5(10)
C135 C134 C139 C141 74.9(14)
C133 C134 C142 C143 153.4(8)
C135 C134 C142 C143 -38.6(11)
C133 C134 C142 C144 -91.2(7)
C135 C134 C142 C144 76.9(9)
C137 C138 C145 C147 -53.6(13)
C133 C138 C145 C147 124.6(13)
C137 C138 C145 C148 56.2(8)
C133 C138 C145 C148 -125.7(7)
C137 C138 C145 C146 67.3(9)
C133 C138 C145 C146 -114.5(9)
C137 C138 C145 C149 -67.7(7)
C133 C138 C145 C149 110.5(7)
